data_1513902
loop_
_publ_author_name
'Mochizuki, Katsura'
'Takahashi, Junpei'

_publ_section_title
;
 Synthesis and structures of dinickel(II) complexes with a binucleating
 ligand,
 N,N'-bis[3-(N,N-dimethyl)aminopropyl]-N,N'-dimethyl-1,3-diamino-2-hydroxypropane
 (HL1), and investigation of carboxylic acid capture assisted by
 intramolecular hydrogen bonding
;
_journal_name_full 'Inorganica Chimica Acta'
_journal_page_first 27
_journal_page_last 32
_journal_paper_doi 10.1016/j.ica.2014.01.031
_journal_volume 414
_journal_year 2014
_chemical_formula_moiety 'C60 H71 B N4 Ni2 O7'
_chemical_formula_sum 'C60 H71 B N4 Ni2 O7'
_chemical_formula_weight 1088.45
_space_group_IT_number 14
_symmetry_cell_setting monoclinic
_symmetry_Int_Tables_number 14
_symmetry_space_group_name_Hall '-P 2yn'
_symmetry_space_group_name_H-M 'P 1 21/n 1'
_atom_sites_solution_hydrogens geom
_atom_sites_solution_primary direct
_atom_sites_solution_secondary difmap
_cell_angle_alpha 90.0000
_cell_angle_beta 99.673(3)
_cell_angle_gamma 90.0000
_cell_formula_units_Z 4
_cell_length_a 19.727(6)
_cell_length_b 12.982(4)
_cell_length_c 22.528(8)
_cell_measurement_reflns_used 13351
_cell_measurement_temperature 298
_cell_measurement_theta_max 27.49
_cell_measurement_theta_min 2.75
_cell_volume 5687(3)
_computing_cell_refinement 'CrystalClear-SM Expert 2.0 r1'
_computing_data_collection 'CrystalClear-SM Expert 2.0 r1 (Rigaku, 2009)'
_computing_data_reduction 'CrystalClear-SM Expert 2.0 r1'
_computing_molecular_graphics 'CrystalStructure 4.0'
_computing_publication_material 'CrystalStructure 4.0 (Rigaku, 2010)'
_computing_structure_refinement 'SHELXL97 (Sheldrick, 2008)'
_computing_structure_solution 'Il Milione (Burla, et al., 2007)'
_diffrn_ambient_temperature 298
_diffrn_detector_area_resol_mean 13.653
_diffrn_measured_fraction_theta_full 0.997
_diffrn_measured_fraction_theta_max 0.997
_diffrn_measurement_device_type 'Rigaku XtaLAB mini'
_diffrn_measurement_method \w
_diffrn_radiation_type 'Mo K\a'
_diffrn_radiation_wavelength 0.71075
_diffrn_reflns_av_R_equivalents 0.0769
_diffrn_reflns_limit_h_max 25
_diffrn_reflns_limit_h_min -25
_diffrn_reflns_limit_k_max 16
_diffrn_reflns_limit_k_min -16
_diffrn_reflns_limit_l_max 29
_diffrn_reflns_limit_l_min -29
_diffrn_reflns_number 56279
_diffrn_reflns_theta_full 27.51
_diffrn_reflns_theta_max 27.50
_diffrn_standards_number 0
_exptl_absorpt_coefficient_mu 0.717
_exptl_absorpt_correction_T_max 0.794
_exptl_absorpt_correction_T_min 0.705
_exptl_absorpt_correction_type numerical
_exptl_absorpt_process_details 'NUMABS (Rigaku, 1999)'
_exptl_crystal_colour green
_exptl_crystal_density_diffrn 1.271
_exptl_crystal_density_method 'not measured'
_exptl_crystal_description prism
_exptl_crystal_F_000 2304.00
_exptl_crystal_size_max 0.700
_exptl_crystal_size_mid 0.600
_exptl_crystal_size_min 0.400
_refine_diff_density_max 1.540
_refine_diff_density_min -1.030
_refine_ls_extinction_method none
_refine_ls_goodness_of_fit_ref 1.044
_refine_ls_hydrogen_treatment constr
_refine_ls_number_parameters 674
_refine_ls_number_reflns 13035
_refine_ls_number_restraints 36
_refine_ls_R_factor_gt 0.0560
_refine_ls_shift/su_max 0.001
_refine_ls_structure_factor_coef Fsqd
_refine_ls_weighting_details 'w = 1/[\s^2^(Fo^2^)+(0.0822P)^2^+3.9133P] where P=(Fo^2^+2Fc^2^)/3'
_refine_ls_weighting_scheme calc
_refine_ls_wR_factor_ref 0.1685
_reflns_number_gt 10165
_reflns_number_total 13035
_reflns_threshold_expression F^2^>2.0\s(F^2^)
_cod_data_source_file Complex_4.cif
_cod_data_source_block Nipro4
_cod_depositor_comments
;
The following automatic conversions were performed:

'_exptl_absorpt_correction_type' value 'Numerical' changed to
'numerical' according to the built-in table from CIF Core dictionary
named 'cif_core.dic' version 2.4.1 from 2010-06-29.

Automatic conversion script
Id: cif_fix_values 2281 2013-09-26 08:29:07Z andrius 
;
_cod_original_cell_volume 5688(3)
_cod_database_code 1513902

loop_
_symmetry_equiv_pos_site_id
_symmetry_equiv_pos_as_xyz
1 +X,+Y,+Z
2 1/2-X,1/2+Y,1/2-Z
3 -X,-Y,-Z
4 1/2+X,1/2-Y,1/2+Z

loop_
_atom_site_label
_atom_site_type_symbol
_atom_site_fract_x
_atom_site_fract_y
_atom_site_fract_z
_atom_site_U_iso_or_equiv
_atom_site_adp_type
_atom_site_occupancy
_atom_site_symmetry_multiplicity
_atom_site_calc_flag
_atom_site_refinement_flags
Ni2 Ni 0.507292(16) 0.34992(3) 0.762702(15) 0.03718(10) Uani 1.0 4 d .
Ni1 Ni 0.634049(17) 0.16265(3) 0.778225(15) 0.03868(11) Uani 1.0 4 d .
O37 O 0.66577(11) 0.28257(16) 0.83485(10) 0.0519(5) Uani 1.0 4 d .
O48 O 0.53848(11) 0.34087(17) 0.68368(9) 0.0509(5) Uani 1.0 4 d .
O47 O 0.63423(11) 0.24562(19) 0.70127(9) 0.0544(6) Uani 1.0 4 d .
O38 O 0.58550(10) 0.40712(16) 0.81981(10) 0.0525(5) Uani 1.0 4 d .
O20 O 0.53204(10) 0.19935(15) 0.78192(9) 0.0424(4) Uani 1.0 4 d .
O57 O 0.60240(11) 0.04255(18) 0.71663(10) 0.0570(6) Uani 1.0 4 d .
O58 O 0.49194(12) 0.0842(3) 0.69740(14) 0.0754(8) Uani 1.0 4 d .
N1 N 0.74191(13) 0.1271(3) 0.77829(12) 0.0539(7) Uani 1.0 4 d .
N9 N 0.43841(12) 0.3231(2) 0.82194(11) 0.0472(6) Uani 1.0 4 d .
N5 N 0.62054(14) 0.0659(2) 0.85293(12) 0.0547(7) Uani 1.0 4 d .
N13 N 0.46863(12) 0.49863(19) 0.73602(11) 0.0467(6) Uani 1.0 4 d .
C36 C 0.64140(14) 0.3683(2) 0.84572(12) 0.0407(6) Uani 1.0 4 d .
C40 C 0.60631(14) 0.3273(3) 0.60723(12) 0.0423(6) Uani 1.0 4 d .
C78 C 0.62083(14) 0.2162(2) 1.09175(13) 0.0436(6) Uani 1.0 4 d .
C65 C 0.60266(15) -0.0018(3) 1.04682(13) 0.0481(7) Uani 1.0 4 d .
C46 C 0.59188(13) 0.3012(2) 0.66913(12) 0.0401(6) Uani 1.0 4 d .
C60 C 0.66329(14) 0.0198(3) 1.08672(12) 0.0424(6) Uani 1.0 4 d .
C72 C 0.75606(14) 0.1717(3) 1.10238(13) 0.0433(6) Uani 1.0 4 d .
C83 C 0.55694(15) 0.2160(3) 1.11069(15) 0.0509(7) Uani 1.0 4 d .
C62 C 0.69741(18) -0.1578(3) 1.06936(16) 0.0545(8) Uani 1.0 4 d .
C82 C 0.50378(16) 0.2824(3) 1.08700(17) 0.0605(9) Uani 1.0 4 d .
C61 C 0.70983(16) -0.0625(3) 1.09646(14) 0.0496(7) Uani 1.0 4 d .
C63 C 0.63656(17) -0.1751(3) 1.03004(15) 0.0540(8) Uani 1.0 4 d .
C41 C 0.65944(17) 0.2797(3) 0.58484(14) 0.0545(8) Uani 1.0 4 d .
C77 C 0.78304(18) 0.1366(3) 1.05260(15) 0.0565(8) Uani 1.0 4 d .
C7 C 0.50942(17) 0.1620(3) 0.83565(15) 0.0527(8) Uani 1.0 4 d .
C30 C 0.68181(14) 0.4317(3) 0.89507(13) 0.0437(6) Uani 1.0 4 d .
C64 C 0.58996(17) -0.0967(3) 1.01876(15) 0.0557(8) Uani 1.0 4 d .
C42 C 0.6754(2) 0.3084(4) 0.52926(16) 0.0661(9) Uani 1.0 4 d .
C56 C 0.54441(16) 0.0318(3) 0.68736(16) 0.0554(8) Uani 1.0 4 d .
C12 C 0.44588(17) 0.5565(3) 0.78645(16) 0.0579(8) Uani 1.0 4 d .
C73 C 0.79585(17) 0.2465(3) 1.13598(15) 0.0575(8) Uani 1.0 4 d .
C19 C 0.52472(19) 0.5609(3) 0.71633(19) 0.0671(10) Uani 1.0 4 d .
C31 C 0.7358(2) 0.3908(3) 0.93325(18) 0.0708(11) Uani 1.0 4 d .
C81 C 0.5128(2) 0.3526(3) 1.04352(18) 0.0687(11) Uani 1.0 4 d .
C67 C 0.68233(16) 0.2147(3) 1.22675(14) 0.0547(8) Uani 1.0 4 d .
C2 C 0.77903(19) 0.1040(4) 0.83930(18) 0.0712(11) Uani 1.0 4 d .
C18 C 0.41184(18) 0.4896(3) 0.68437(16) 0.0614(9) Uani 1.0 4 d .
C45 C 0.56787(17) 0.4010(3) 0.57210(15) 0.0576(8) Uani 1.0 4 d .
C76 C 0.8452(3) 0.1723(3) 1.0387(2) 0.0708(10) Uani 1.0 4 d .
C10 C 0.41971(19) 0.4141(3) 0.85613(16) 0.0639(9) Uani 1.0 4 d .
C79 C 0.62817(19) 0.2887(3) 1.04724(15) 0.0586(8) Uani 1.0 4 d .
C75 C 0.88272(19) 0.2441(4) 1.0740(2) 0.0725(11) Uani 1.0 4 d .
C50 C 0.5311(3) -0.0457(7) 0.6383(4) 0.1522(15) Uani 1.0 4 d .
C44 C 0.5842(2) 0.4288(4) 0.51694(16) 0.0709(10) Uani 1.0 4 d .
C35 C 0.66280(18) 0.5330(3) 0.90347(19) 0.0656(10) Uani 1.0 4 d .
C11 C 0.39265(19) 0.5048(3) 0.81702(18) 0.0668(10) Uani 1.0 4 d .
C34 C 0.6990(3) 0.5909(4) 0.9486(3) 0.0930(16) Uani 1.0 4 d .
C68 C 0.6872(2) 0.2140(4) 1.28876(17) 0.0725(11) Uani 1.0 4 d .
C69 C 0.6939(3) 0.1225(4) 1.31969(17) 0.0812(12) Uani 1.0 4 d .
C70 C 0.6962(3) 0.0323(4) 1.28764(19) 0.0834(13) Uani 1.0 4 d .
C71 C 0.6914(2) 0.0349(3) 1.22561(16) 0.0644(9) Uani 1.0 4 d .
C66 C 0.68502(14) 0.1253(3) 1.19249(13) 0.0451(6) Uani 1.0 4 d .
C32 C 0.7718(3) 0.4481(4) 0.9800(3) 0.1019(18) Uani 1.0 4 d .
C33 C 0.7526(3) 0.5470(5) 0.9880(3) 0.0984(16) Uani 1.0 4 d .
C55 C 0.4679(3) -0.0534(7) 0.6043(4) 0.1567(15) Uani 1.0 4 d .
C54 C 0.4557(3) -0.1221(7) 0.5556(4) 0.1596(15) Uani 1.0 4 d .
C53 C 0.5064(3) -0.1916(7) 0.5490(4) 0.1586(15) Uani 1.0 4 d .
C52 C 0.5697(3) -0.1797(7) 0.5808(4) 0.1566(15) Uani 1.0 4 d .
C51 C 0.5825(3) -0.1039(7) 0.6238(4) 0.1537(15) Uani 1.0 4 d .
C80 C 0.5754(3) 0.3557(3) 1.02338(19) 0.0717(11) Uani 1.0 4 d .
C6 C 0.5698(2) 0.1223(3) 0.88150(15) 0.0625(9) Uani 1.0 4 d .
C8 C 0.47697(19) 0.2509(3) 0.86630(15) 0.0609(9) Uani 1.0 4 d .
C17 C 0.37562(17) 0.2718(4) 0.79015(18) 0.0666(10) Uani 1.0 4 d .
C16 C 0.5938(3) -0.0387(3) 0.8361(2) 0.0789(12) Uani 1.0 4 d .
C15 C 0.77668(19) 0.2192(4) 0.7574(3) 0.0795(12) Uani 1.0 4 d .
C14 C 0.7507(2) 0.0422(4) 0.7365(2) 0.0827(13) Uani 1.0 4 d .
C3 C 0.7468(3) 0.0194(4) 0.8726(2) 0.0820(13) Uani 1.0 4 d .
C4 C 0.6845(3) 0.0550(4) 0.89826(18) 0.0753(11) Uani 1.0 4 d .
C74 C 0.85773(19) 0.2824(4) 1.12199(19) 0.0707(10) Uani 1.0 4 d .
C43 C 0.6384(2) 0.3835(4) 0.49594(15) 0.0671(10) Uani 1.0 4 d .
B1 B 0.68123(16) 0.1325(3) 1.11857(14) 0.0419(7) Uani 1.0 4 d .
H65 H 0.5695 0.0496 1.0388 0.0577 Uiso 1.0 4 calc R
H83 H 0.5496 0.1696 1.1404 0.0611 Uiso 1.0 4 calc R
H62 H 0.7298 -0.2102 1.0775 0.0654 Uiso 1.0 4 calc R
H82 H 0.4620 0.2791 1.1008 0.0726 Uiso 1.0 4 calc R
H61 H 0.7512 -0.0525 1.1225 0.0595 Uiso 1.0 4 calc R
H63 H 0.6276 -0.2389 1.0116 0.0648 Uiso 1.0 4 calc R
H41 H 0.6847 0.2281 0.6071 0.0654 Uiso 1.0 4 calc R
H77 H 0.7585 0.0875 1.0277 0.0678 Uiso 1.0 4 calc R
H64 H 0.5492 -0.1070 0.9920 0.0668 Uiso 1.0 4 calc R
H42 H 0.7114 0.2761 0.5147 0.0793 Uiso 1.0 4 calc R
H73 H 0.7804 0.2738 1.1694 0.0690 Uiso 1.0 4 calc R
H31 H 0.7488 0.3230 0.9279 0.0850 Uiso 1.0 4 calc R
H81 H 0.4775 0.3974 1.0278 0.0824 Uiso 1.0 4 calc R
H67 H 0.6770 0.2777 1.2069 0.0657 Uiso 1.0 4 calc R
H45 H 0.5308 0.4320 0.5857 0.0691 Uiso 1.0 4 calc R
H76 H 0.8611 0.1467 1.0051 0.0849 Uiso 1.0 4 calc R
H79 H 0.6698 0.2923 1.0331 0.0703 Uiso 1.0 4 calc R
H75 H 0.9247 0.2666 1.0653 0.0869 Uiso 1.0 4 calc R
H44 H 0.5582 0.4787 0.4938 0.0851 Uiso 1.0 4 calc R
H35 H 0.6253 0.5615 0.8783 0.0787 Uiso 1.0 4 calc R
H34 H 0.6876 0.6597 0.9529 0.1117 Uiso 1.0 4 calc R
H68 H 0.6860 0.2757 1.3095 0.0870 Uiso 1.0 4 calc R
H69 H 0.6967 0.1213 1.3613 0.0974 Uiso 1.0 4 calc R
H70 H 0.7010 -0.0304 1.3078 0.1001 Uiso 1.0 4 calc R
H71 H 0.6924 -0.0271 1.2052 0.0773 Uiso 1.0 4 calc R
H32 H 0.8088 0.4193 1.0056 0.1223 Uiso 1.0 4 calc R
H33 H 0.7755 0.5854 1.0200 0.1181 Uiso 1.0 4 calc R
H80 H 0.5822 0.4026 0.9938 0.0861 Uiso 1.0 4 calc R
H74 H 0.8822 0.3330 1.1458 0.0848 Uiso 1.0 4 calc R
H43 H 0.6499 0.4038 0.4593 0.0806 Uiso 1.0 4 calc R
H58 H 0.5044 0.1273 0.7236 0.1132 Uiso 1.0 4 calc R
H7 H 0.4756 0.1069 0.8252 0.0633 Uiso 1.0 4 calc R
H12A H 0.4276 0.6224 0.7710 0.0694 Uiso 1.0 4 calc R
H12B H 0.4860 0.5703 0.8166 0.0694 Uiso 1.0 4 calc R
H19A H 0.5410 0.5264 0.6838 0.1007 Uiso 1.0 4 calc R
H19B H 0.5619 0.5687 0.7494 0.1007 Uiso 1.0 4 calc R
H19C H 0.5072 0.6275 0.7031 0.1007 Uiso 1.0 4 calc R
H2A H 0.7817 0.1665 0.8631 0.0855 Uiso 1.0 4 calc R
H2B H 0.8257 0.0837 0.8363 0.0855 Uiso 1.0 4 calc R
H18A H 0.3737 0.4549 0.6969 0.0921 Uiso 1.0 4 calc R
H18B H 0.4271 0.4508 0.6528 0.0921 Uiso 1.0 4 calc R
H18C H 0.3978 0.5571 0.6698 0.0921 Uiso 1.0 4 calc R
H10A H 0.4600 0.4359 0.8841 0.0767 Uiso 1.0 4 calc R
H10B H 0.3851 0.3934 0.8796 0.0767 Uiso 1.0 4 calc R
H11A H 0.3552 0.4813 0.7865 0.0801 Uiso 1.0 4 calc R
H11B H 0.3741 0.5552 0.8417 0.0801 Uiso 1.0 4 calc R
H55 H 0.4321 -0.0128 0.6132 0.1881 Uiso 1.0 4 calc R
H54 H 0.4145 -0.1206 0.5285 0.1915 Uiso 1.0 4 calc R
H53 H 0.4969 -0.2468 0.5225 0.1903 Uiso 1.0 4 calc R
H52 H 0.6051 -0.2228 0.5737 0.1879 Uiso 1.0 4 calc R
H51 H 0.6273 -0.0926 0.6433 0.1844 Uiso 1.0 4 calc R
H6A H 0.5923 0.1801 0.9040 0.0750 Uiso 1.0 4 calc R
H6B H 0.5524 0.0771 0.9098 0.0750 Uiso 1.0 4 calc R
H8A H 0.4460 0.2227 0.8913 0.0731 Uiso 1.0 4 calc R
H8B H 0.5129 0.2883 0.8922 0.0731 Uiso 1.0 4 calc R
H17A H 0.3884 0.2153 0.7669 0.0999 Uiso 1.0 4 calc R
H17B H 0.3488 0.3203 0.7639 0.0999 Uiso 1.0 4 calc R
H17C H 0.3490 0.2466 0.8191 0.0999 Uiso 1.0 4 calc R
H16A H 0.5866 -0.0750 0.8716 0.1183 Uiso 1.0 4 calc R
H16B H 0.6265 -0.0755 0.8171 0.1183 Uiso 1.0 4 calc R
H16C H 0.5511 -0.0332 0.8087 0.1183 Uiso 1.0 4 calc R
H15A H 0.7724 0.2763 0.7836 0.1192 Uiso 1.0 4 calc R
H15B H 0.7555 0.2364 0.7171 0.1192 Uiso 1.0 4 calc R
H15C H 0.8245 0.2042 0.7581 0.1192 Uiso 1.0 4 calc R
H14A H 0.7987 0.0320 0.7359 0.1240 Uiso 1.0 4 calc R
H14B H 0.7275 0.0592 0.6968 0.1240 Uiso 1.0 4 calc R
H14C H 0.7314 -0.0199 0.7498 0.1240 Uiso 1.0 4 calc R
H3A H 0.7334 -0.0373 0.8451 0.0984 Uiso 1.0 4 calc R
H3B H 0.7811 -0.0062 0.9053 0.0984 Uiso 1.0 4 calc R
H4A H 0.6759 0.0061 0.9287 0.0904 Uiso 1.0 4 calc R
H4B H 0.6949 0.1209 0.9180 0.0904 Uiso 1.0 4 calc R

loop_
_atom_site_aniso_label
_atom_site_aniso_U_11
_atom_site_aniso_U_22
_atom_site_aniso_U_33
_atom_site_aniso_U_12
_atom_site_aniso_U_13
_atom_site_aniso_U_23
Ni2 0.03348(17) 0.04143(19) 0.03765(19) 0.00465(12) 0.00888(13) -0.00177(13)
Ni1 0.04035(19) 0.04041(19) 0.03562(18) 0.00722(13) 0.00733(13) -0.00035(13)
O37 0.0496(11) 0.0488(12) 0.0543(12) 0.0099(9) -0.0002(9) -0.0108(9)
O48 0.0503(12) 0.0625(14) 0.0428(11) 0.0161(10) 0.0164(9) 0.0078(9)
O47 0.0470(11) 0.0727(15) 0.0465(12) 0.0151(10) 0.0164(9) 0.0176(10)
O38 0.0431(11) 0.0460(11) 0.0640(13) 0.0057(9) -0.0035(9) -0.0085(10)
O20 0.0441(10) 0.0417(10) 0.0441(10) 0.0028(8) 0.0154(8) 0.0007(8)
O57 0.0503(12) 0.0598(13) 0.0591(13) 0.0084(10) 0.0043(10) -0.0175(11)
O58 0.0461(13) 0.0782(18) 0.098(2) 0.0069(12) 0.0018(12) -0.0409(15)
N1 0.0435(13) 0.0612(16) 0.0558(15) 0.0151(12) 0.0051(11) -0.0029(12)
N9 0.0407(12) 0.0589(15) 0.0447(13) 0.0061(11) 0.0155(10) -0.0029(11)
N5 0.0651(17) 0.0527(15) 0.0472(14) 0.0129(12) 0.0124(12) 0.0115(12)
N13 0.0408(12) 0.0464(13) 0.0524(14) 0.0076(10) 0.0066(10) -0.0019(11)
C36 0.0408(14) 0.0423(14) 0.0389(14) 0.0018(11) 0.0064(11) 0.0003(11)
C40 0.0406(14) 0.0489(15) 0.0384(14) -0.0029(11) 0.0097(11) 0.0019(11)
C78 0.0457(14) 0.0398(14) 0.0433(14) 0.0022(11) 0.0018(11) -0.0051(11)
C65 0.0458(15) 0.0517(16) 0.0457(15) 0.0003(12) 0.0046(12) -0.0052(13)
C46 0.0378(13) 0.0451(14) 0.0382(13) 0.0006(11) 0.0088(10) -0.0016(11)
C60 0.0418(14) 0.0439(15) 0.0416(14) -0.0012(11) 0.0075(11) 0.0001(11)
C72 0.0428(14) 0.0428(14) 0.0428(15) 0.0030(11) 0.0029(11) 0.0026(11)
C83 0.0466(16) 0.0493(17) 0.0551(17) 0.0017(12) 0.0033(13) -0.0050(13)
C62 0.0588(19) 0.0454(16) 0.065(2) 0.0066(13) 0.0257(15) 0.0010(14)
C82 0.0432(16) 0.062(2) 0.072(3) 0.0076(14) -0.0017(15) -0.0193(17)
C61 0.0461(15) 0.0474(16) 0.0551(17) 0.0018(12) 0.0080(13) -0.0027(13)
C63 0.0639(19) 0.0477(16) 0.0558(18) -0.0078(14) 0.0254(15) -0.0126(14)
C41 0.0631(19) 0.0558(18) 0.0493(17) 0.0101(15) 0.0228(14) 0.0040(14)
C77 0.063(2) 0.0552(18) 0.0544(18) -0.0062(15) 0.0175(15) -0.0023(14)
C7 0.0555(18) 0.0528(18) 0.0556(18) 0.0036(13) 0.0261(14) 0.0110(14)
C30 0.0434(14) 0.0460(15) 0.0423(14) -0.0031(11) 0.0092(11) -0.0046(11)
C64 0.0564(18) 0.0611(19) 0.0494(17) -0.0092(15) 0.0081(14) -0.0135(14)
C42 0.075(3) 0.076(3) 0.055(2) 0.0071(19) 0.0327(17) 0.0024(17)
C56 0.0467(16) 0.0545(18) 0.066(2) 0.0006(13) 0.0114(14) -0.0151(15)
C12 0.0581(19) 0.0511(18) 0.063(2) 0.0157(14) 0.0050(15) -0.0132(15)
C73 0.0541(18) 0.064(2) 0.0538(18) -0.0083(15) 0.0066(14) -0.0058(15)
C19 0.066(3) 0.0472(18) 0.090(3) -0.0002(15) 0.0196(19) 0.0110(17)
C31 0.078(3) 0.055(2) 0.069(3) 0.0013(17) -0.0175(19) -0.0051(17)
C81 0.072(3) 0.053(2) 0.071(3) 0.0219(17) -0.0165(19) -0.0078(17)
C67 0.0549(17) 0.062(2) 0.0451(16) 0.0125(14) 0.0032(13) -0.0025(14)
C2 0.0527(19) 0.092(3) 0.065(3) 0.0220(19) -0.0027(16) -0.002(2)
C18 0.0577(19) 0.067(2) 0.0559(19) 0.0134(16) -0.0023(15) 0.0015(16)
C45 0.0519(17) 0.073(3) 0.0499(18) 0.0117(15) 0.0131(14) 0.0121(15)
C76 0.077(3) 0.068(3) 0.077(3) 0.0054(19) 0.040(2) 0.0077(19)
C10 0.065(2) 0.079(3) 0.0525(19) 0.0178(18) 0.0223(15) -0.0096(17)
C79 0.064(2) 0.0583(19) 0.0533(18) 0.0096(15) 0.0078(15) 0.0057(15)
C75 0.0490(19) 0.071(3) 0.099(3) -0.0056(17) 0.0191(19) 0.022(3)
C50 0.0744(16) 0.194(3) 0.185(3) -0.0057(18) 0.0133(17) -0.145(3)
C44 0.068(3) 0.093(3) 0.052(2) 0.010(2) 0.0119(16) 0.0258(19)
C35 0.0495(18) 0.060(2) 0.084(3) 0.0066(15) 0.0010(16) -0.0226(18)
C11 0.060(2) 0.073(3) 0.070(3) 0.0241(17) 0.0191(17) -0.0124(18)
C34 0.075(3) 0.081(3) 0.120(4) -0.001(3) 0.007(3) -0.051(3)
C68 0.077(3) 0.089(3) 0.052(2) 0.016(2) 0.0109(17) -0.0137(19)
C69 0.094(3) 0.110(4) 0.0416(19) -0.001(3) 0.0172(19) 0.004(2)
C70 0.105(4) 0.088(3) 0.058(3) -0.011(3) 0.017(3) 0.022(2)
C71 0.084(3) 0.057(2) 0.0537(19) -0.0075(17) 0.0175(17) 0.0084(15)
C66 0.0386(14) 0.0509(16) 0.0460(15) 0.0010(12) 0.0073(11) 0.0010(12)
C32 0.115(4) 0.079(3) 0.088(4) -0.002(3) -0.049(3) -0.009(3)
C33 0.109(4) 0.093(4) 0.082(3) -0.014(3) -0.017(3) -0.034(3)
C55 0.0785(16) 0.198(3) 0.190(3) -0.0069(18) 0.0108(17) -0.143(3)
C54 0.0821(16) 0.200(3) 0.192(3) -0.0075(18) 0.0104(18) -0.141(3)
C53 0.0827(16) 0.199(3) 0.190(3) -0.0063(18) 0.0127(17) -0.143(3)
C52 0.0812(16) 0.198(3) 0.188(3) -0.0037(18) 0.0142(17) -0.143(3)
C51 0.0772(16) 0.195(3) 0.186(3) -0.0036(18) 0.0140(17) -0.144(3)
C80 0.082(3) 0.060(3) 0.068(3) 0.0159(18) -0.0030(19) 0.0127(17)
C6 0.075(3) 0.069(3) 0.0491(18) 0.0176(18) 0.0256(16) 0.0171(16)
C8 0.065(2) 0.074(3) 0.0491(18) 0.0173(17) 0.0257(15) 0.0107(16)
C17 0.0468(17) 0.081(3) 0.074(3) -0.0076(17) 0.0169(16) -0.0019(19)
C16 0.104(4) 0.051(2) 0.086(3) 0.003(2) 0.030(3) 0.0154(19)
C15 0.0454(18) 0.094(3) 0.101(4) 0.0053(19) 0.0175(19) 0.017(3)
C14 0.057(2) 0.107(4) 0.085(3) 0.028(2) 0.0139(19) -0.030(3)
C3 0.077(3) 0.086(3) 0.080(3) 0.035(3) 0.005(2) 0.023(3)
C4 0.082(3) 0.084(3) 0.058(2) 0.024(2) 0.0051(18) 0.0211(19)
C74 0.059(2) 0.073(3) 0.077(3) -0.0197(18) 0.0020(18) 0.0007(19)
C43 0.076(3) 0.086(3) 0.0432(17) -0.005(2) 0.0221(16) 0.0117(17)
B1 0.0416(16) 0.0420(16) 0.0407(16) 0.0024(12) 0.0024(12) -0.0010(12)

loop_
_atom_type_symbol
_atom_type_description
_atom_type_scat_dispersion_real
_atom_type_scat_dispersion_imag
_atom_type_scat_source
C C 0.0033 0.0016
;
International Tables for Crystallography
(1992, Vol. C, Tables 4.2.6.8 and 6.1.1.4)
;
H H 0.0000 0.0000
;
International Tables for Crystallography
(1992, Vol. C, Table 6.1.1.4)
;
B B 0.0013 0.0007
;
International Tables for Crystallography
(1992, Vol. C, Tables 4.2.6.8 and 6.1.1.4)
;
N N 0.0061 0.0033
;
International Tables for Crystallography
(1992, Vol. C, Tables 4.2.6.8 and 6.1.1.4)
;
Ni Ni 0.3393 1.1124
;
International Tables for Crystallography
(1992, Vol. C, Tables 4.2.6.8 and 6.1.1.4)
;
O O 0.0106 0.0060
;
International Tables for Crystallography
(1992, Vol. C, Tables 4.2.6.8 and 6.1.1.4)
;

loop_
_geom_angle_atom_site_label_1
_geom_angle_atom_site_label_2
_geom_angle_atom_site_label_3
_geom_angle
_geom_angle_publ_flag
O48 Ni2 O38 106.27(10) yes
O48 Ni2 O20 91.97(9) yes
O48 Ni2 N9 153.87(9) yes
O48 Ni2 N13 87.17(10) yes
O38 Ni2 O20 95.09(8) yes
O38 Ni2 N9 99.62(10) yes
O38 Ni2 N13 92.67(9) yes
O20 Ni2 N9 82.13(10) yes
O20 Ni2 N13 172.12(9) yes
N9 Ni2 N13 95.23(10) yes
O37 Ni1 O47 94.83(10) yes
O37 Ni1 O20 89.85(9) yes
O37 Ni1 O57 177.53(10) yes
O37 Ni1 N1 87.97(10) yes
O37 Ni1 N5 91.23(10) yes
O47 Ni1 O20 93.03(9) yes
O47 Ni1 O57 82.76(10) yes
O47 Ni1 N1 88.36(10) yes
O47 Ni1 N5 171.94(10) yes
O20 Ni1 O57 90.81(9) yes
O20 Ni1 N1 177.50(9) yes
O20 Ni1 N5 81.65(10) yes
O57 Ni1 N1 91.42(10) yes
O57 Ni1 N5 91.22(10) yes
N1 Ni1 N5 97.19(11) yes
Ni1 O37 C36 135.37(18) yes
Ni2 O48 C46 130.91(18) yes
Ni1 O47 C46 134.9(2) yes
Ni2 O38 C36 132.49(19) yes
Ni2 O20 Ni1 114.10(10) yes
Ni2 O20 C7 113.74(18) yes
Ni1 O20 C7 113.19(17) yes
Ni1 O57 C56 125.6(3) yes
Ni1 N1 C2 112.1(3) yes
Ni1 N1 C15 109.3(3) yes
Ni1 N1 C14 112.1(2) yes
C2 N1 C15 105.9(3) yes
C2 N1 C14 110.4(3) yes
C15 N1 C14 106.7(4) yes
Ni2 N9 C10 116.3(3) yes
Ni2 N9 C8 102.8(2) yes
Ni2 N9 C17 110.3(3) yes
C10 N9 C8 107.2(3) yes
C10 N9 C17 110.3(3) yes
C8 N9 C17 109.5(3) yes
Ni1 N5 C6 103.6(2) yes
Ni1 N5 C16 114.8(3) yes
Ni1 N5 C4 113.0(3) yes
C6 N5 C16 109.2(3) yes
C6 N5 C4 107.9(3) yes
C16 N5 C4 108.1(3) yes
Ni2 N13 C12 112.41(19) yes
Ni2 N13 C19 109.05(19) yes
Ni2 N13 C18 109.8(2) yes
C12 N13 C19 106.6(3) yes
C12 N13 C18 110.7(3) yes
C19 N13 C18 108.1(3) yes
O37 C36 O38 126.7(3) yes
O37 C36 C30 117.3(3) yes
O38 C36 C30 116.0(3) yes
C46 C40 C41 120.6(3) yes
C46 C40 C45 120.9(3) yes
C41 C40 C45 118.4(3) yes
C83 C78 C79 115.3(3) yes
C83 C78 B1 121.3(3) yes
C79 C78 B1 123.3(3) yes
C60 C65 C64 122.7(3) yes
O48 C46 O47 126.5(3) yes
O48 C46 C40 116.3(3) yes
O47 C46 C40 117.2(3) yes
C65 C60 C61 114.5(3) yes
C65 C60 B1 123.9(3) yes
C61 C60 B1 121.6(3) yes
C77 C72 C73 114.1(3) yes
C77 C72 B1 123.4(3) yes
C73 C72 B1 122.4(3) yes
C78 C83 C82 122.8(3) yes
C61 C62 C63 119.8(3) yes
C83 C82 C81 120.4(4) yes
C60 C61 C62 123.4(3) yes
C62 C63 C64 118.8(3) yes
C40 C41 C42 120.5(3) yes
C72 C77 C76 122.7(4) yes
O20 C7 C6 111.4(3) yes
O20 C7 C8 109.6(3) yes
C6 C7 C8 106.6(3) yes
C36 C30 C31 121.1(3) yes
C36 C30 C35 119.9(3) yes
C31 C30 C35 119.0(3) yes
C65 C64 C63 120.8(3) yes
C41 C42 C43 120.4(4) yes
O57 C56 O58 123.3(4) yes
O57 C56 C50 120.5(4) yes
O58 C56 C50 116.2(4) yes
N13 C12 C11 116.5(3) yes
C72 C73 C74 123.2(4) yes
C30 C31 C32 121.2(4) yes
C82 C81 C80 118.8(4) yes
C68 C67 C66 123.3(4) yes
N1 C2 C3 114.9(4) yes
C40 C45 C44 120.4(4) yes
C77 C76 C75 120.6(5) yes
N9 C10 C11 114.2(3) yes
C78 C79 C80 122.3(4) yes
C76 C75 C74 118.8(4) yes
C56 C50 C55 120.2(7) yes
C56 C50 C51 120.9(5) yes
C55 C50 C51 118.7(8) yes
C45 C44 C43 120.7(4) yes
C30 C35 C34 120.2(4) yes
C12 C11 C10 114.1(3) yes
C35 C34 C33 119.9(5) yes
C67 C68 C69 120.2(4) yes
C68 C69 C70 118.5(4) yes
C69 C70 C71 120.3(5) yes
C70 C71 C66 123.3(4) yes
C67 C66 C71 114.4(3) yes
C67 C66 B1 120.5(3) yes
C71 C66 B1 125.0(3) yes
C31 C32 C33 119.3(5) yes
C34 C33 C32 120.3(5) yes
C50 C55 C54 120.8(7) yes
C55 C54 C53 117.9(6) yes
C54 C53 C52 119.8(8) yes
C53 C52 C51 120.2(7) yes
C50 C51 C52 121.1(6) yes
C81 C80 C79 120.4(4) yes
N5 C6 C7 112.5(3) yes
N9 C8 C7 112.1(3) yes
C2 C3 C4 113.6(4) yes
N5 C4 C3 114.5(4) yes
C73 C74 C75 120.6(4) yes
C42 C43 C44 119.5(4) yes
C78 B1 C60 109.7(2) yes
C78 B1 C72 109.4(3) yes
C78 B1 C66 108.2(3) yes
C60 B1 C72 108.1(3) yes
C60 B1 C66 111.0(3) yes
C72 B1 C66 110.3(3) yes
C56 O58 H58 109.484 no
C60 C65 H65 118.670 no
C64 C65 H65 118.678 no
C78 C83 H83 118.602 no
C82 C83 H83 118.578 no
C61 C62 H62 120.087 no
C63 C62 H62 120.077 no
C83 C82 H82 119.798 no
C81 C82 H82 119.812 no
C60 C61 H61 118.319 no
C62 C61 H61 118.329 no
C62 C63 H63 120.613 no
C64 C63 H63 120.605 no
C40 C41 H41 119.728 no
C42 C41 H41 119.727 no
C72 C77 H77 118.648 no
C76 C77 H77 118.627 no
O20 C7 H7 109.746 no
C6 C7 H7 109.733 no
C8 C7 H7 109.738 no
C65 C64 H64 119.591 no
C63 C64 H64 119.588 no
C41 C42 H42 119.831 no
C43 C42 H42 119.803 no
N13 C12 H12A 108.175 no
N13 C12 H12B 108.182 no
C11 C12 H12A 108.171 no
C11 C12 H12B 108.181 no
H12A C12 H12B 107.337 no
C72 C73 H73 118.409 no
C74 C73 H73 118.414 no
N13 C19 H19A 109.479 no
N13 C19 H19B 109.485 no
N13 C19 H19C 109.479 no
H19A C19 H19B 109.457 no
H19A C19 H19C 109.457 no
H19B C19 H19C 109.471 no
C30 C31 H31 119.375 no
C32 C31 H31 119.387 no
C82 C81 H81 120.593 no
C80 C81 H81 120.606 no
C68 C67 H67 118.353 no
C66 C67 H67 118.366 no
N1 C2 H2A 108.547 no
N1 C2 H2B 108.544 no
C3 C2 H2A 108.528 no
C3 C2 H2B 108.537 no
H2A C2 H2B 107.519 no
N13 C18 H18A 109.475 no
N13 C18 H18B 109.479 no
N13 C18 H18C 109.467 no
H18A C18 H18B 109.465 no
H18A C18 H18C 109.462 no
H18B C18 H18C 109.479 no
C40 C45 H45 119.800 no
C44 C45 H45 119.785 no
C77 C76 H76 119.682 no
C75 C76 H76 119.677 no
N9 C10 H10A 108.716 no
N9 C10 H10B 108.718 no
C11 C10 H10A 108.710 no
C11 C10 H10B 108.720 no
H10A C10 H10B 107.609 no
C78 C79 H79 118.834 no
C80 C79 H79 118.819 no
C76 C75 H75 120.616 no
C74 C75 H75 120.629 no
C45 C44 H44 119.647 no
C43 C44 H44 119.657 no
C30 C35 H35 119.902 no
C34 C35 H35 119.903 no
C12 C11 H11A 108.739 no
C12 C11 H11B 108.733 no
C10 C11 H11A 108.728 no
C10 C11 H11B 108.731 no
H11A C11 H11B 107.639 no
C35 C34 H34 120.043 no
C33 C34 H34 120.033 no
C67 C68 H68 119.907 no
C69 C68 H68 119.913 no
C68 C69 H69 120.746 no
C70 C69 H69 120.751 no
C69 C70 H70 119.848 no
C71 C70 H70 119.851 no
C70 C71 H71 118.357 no
C66 C71 H71 118.362 no
C31 C32 H32 120.350 no
C33 C32 H32 120.347 no
C34 C33 H33 119.851 no
C32 C33 H33 119.878 no
C50 C55 H55 119.624 no
C54 C55 H55 119.611 no
C55 C54 H54 121.037 no
C53 C54 H54 121.015 no
C54 C53 H53 120.093 no
C52 C53 H53 120.100 no
C53 C52 H52 119.881 no
C51 C52 H52 119.885 no
C50 C51 H51 119.469 no
C52 C51 H51 119.462 no
C81 C80 H80 119.808 no
C79 C80 H80 119.824 no
N5 C6 H6A 109.120 no
N5 C6 H6B 109.118 no
C7 C6 H6A 109.106 no
C7 C6 H6B 109.099 no
H6A C6 H6B 107.838 no
N9 C8 H8A 109.178 no
N9 C8 H8B 109.178 no
C7 C8 H8A 109.188 no
C7 C8 H8B 109.193 no
H8A C8 H8B 107.886 no
N9 C17 H17A 109.463 no
N9 C17 H17B 109.468 no
N9 C17 H17C 109.473 no
H17A C17 H17B 109.460 no
H17A C17 H17C 109.480 no
H17B C17 H17C 109.482 no
N5 C16 H16A 109.474 no
N5 C16 H16B 109.467 no
N5 C16 H16C 109.464 no
H16A C16 H16B 109.479 no
H16A C16 H16C 109.468 no
H16B C16 H16C 109.476 no
N1 C15 H15A 109.465 no
N1 C15 H15B 109.466 no
N1 C15 H15C 109.477 no
H15A C15 H15B 109.460 no
H15A C15 H15C 109.473 no
H15B C15 H15C 109.485 no
N1 C14 H14A 109.472 no
N1 C14 H14B 109.476 no
N1 C14 H14C 109.467 no
H14A C14 H14B 109.480 no
H14A C14 H14C 109.457 no
H14B C14 H14C 109.476 no
C2 C3 H3A 108.834 no
C2 C3 H3B 108.846 no
C4 C3 H3A 108.849 no
C4 C3 H3B 108.860 no
H3A C3 H3B 107.701 no
N5 C4 H4A 108.624 no
N5 C4 H4B 108.629 no
C3 C4 H4A 108.629 no
C3 C4 H4B 108.632 no
H4A C4 H4B 107.565 no
C73 C74 H74 119.710 no
C75 C74 H74 119.720 no
C42 C43 H43 120.272 no
C44 C43 H43 120.262 no

loop_
_geom_bond_atom_site_label_1
_geom_bond_atom_site_label_2
_geom_bond_distance
_geom_bond_publ_flag
Ni2 O48 1.982(3) yes
Ni2 O38 1.980(2) yes
Ni2 O20 2.043(2) yes
Ni2 N9 2.088(3) yes
Ni2 N13 2.125(3) yes
Ni1 O37 2.043(3) yes
Ni1 O47 2.042(3) yes
Ni1 O20 2.083(3) yes
Ni1 O57 2.111(3) yes
Ni1 N1 2.177(3) yes
Ni1 N5 2.152(3) yes
O37 C36 1.253(4) yes
O48 C46 1.264(4) yes
O47 C46 1.241(4) yes
O38 C36 1.263(4) yes
O20 C7 1.442(5) yes
O57 C56 1.229(4) yes
O58 C56 1.289(5) yes
N1 C2 1.475(5) yes
N1 C15 1.494(6) yes
N1 C14 1.478(6) yes
N9 C10 1.490(5) yes
N9 C8 1.484(5) yes
N9 C17 1.481(5) yes
N5 C6 1.473(5) yes
N5 C16 1.483(5) yes
N5 C4 1.490(5) yes
N13 C12 1.492(5) yes
N13 C19 1.496(5) yes
N13 C18 1.478(4) yes
C36 C30 1.500(4) yes
C40 C46 1.508(4) yes
C40 C41 1.383(5) yes
C40 C45 1.384(5) yes
C78 C83 1.397(5) yes
C78 C79 1.400(5) yes
C78 B1 1.650(4) yes
C65 C60 1.398(4) yes
C65 C64 1.388(5) yes
C60 C61 1.402(5) yes
C60 B1 1.643(5) yes
C72 C77 1.396(5) yes
C72 C73 1.390(5) yes
C72 B1 1.659(5) yes
C83 C82 1.393(5) yes
C62 C61 1.383(5) yes
C62 C63 1.385(5) yes
C82 C81 1.371(6) yes
C63 C64 1.367(5) yes
C41 C42 1.392(6) yes
C77 C76 1.394(6) yes
C7 C6 1.529(5) yes
C7 C8 1.538(6) yes
C30 C31 1.360(5) yes
C30 C35 1.389(5) yes
C42 C43 1.364(6) yes
C56 C50 1.485(9) yes
C12 C11 1.507(6) yes
C73 C74 1.391(6) yes
C31 C32 1.384(7) yes
C81 C80 1.386(7) yes
C67 C68 1.384(5) yes
C67 C66 1.399(5) yes
C2 C3 1.528(7) yes
C45 C44 1.383(6) yes
C76 C75 1.361(6) yes
C10 C11 1.513(6) yes
C79 C80 1.393(6) yes
C75 C74 1.356(7) yes
C50 C55 1.354(9) yes
C50 C51 1.347(10) yes
C44 C43 1.372(6) yes
C35 C34 1.365(7) yes
C34 C33 1.383(7) yes
C68 C69 1.372(7) yes
C69 C70 1.380(7) yes
C70 C71 1.385(6) yes
C71 C66 1.385(5) yes
C66 B1 1.657(5) yes
C32 C33 1.360(8) yes
C55 C54 1.402(12) yes
C54 C53 1.375(11) yes
C53 C52 1.339(9) yes
C52 C51 1.375(12) yes
C3 C4 1.515(7) yes
O58 H58 0.820 no
C65 H65 0.930 no
C83 H83 0.930 no
C62 H62 0.930 no
C82 H82 0.930 no
C61 H61 0.930 no
C63 H63 0.930 no
C41 H41 0.930 no
C77 H77 0.930 no
C7 H7 0.980 no
C64 H64 0.930 no
C42 H42 0.930 no
C12 H12A 0.970 no
C12 H12B 0.970 no
C73 H73 0.930 no
C19 H19A 0.960 no
C19 H19B 0.960 no
C19 H19C 0.960 no
C31 H31 0.930 no
C81 H81 0.930 no
C67 H67 0.930 no
C2 H2A 0.970 no
C2 H2B 0.970 no
C18 H18A 0.960 no
C18 H18B 0.960 no
C18 H18C 0.960 no
C45 H45 0.930 no
C76 H76 0.930 no
C10 H10A 0.970 no
C10 H10B 0.970 no
C79 H79 0.930 no
C75 H75 0.930 no
C44 H44 0.930 no
C35 H35 0.930 no
C11 H11A 0.970 no
C11 H11B 0.970 no
C34 H34 0.930 no
C68 H68 0.930 no
C69 H69 0.930 no
C70 H70 0.930 no
C71 H71 0.930 no
C32 H32 0.930 no
C33 H33 0.930 no
C55 H55 0.930 no
C54 H54 0.930 no
C53 H53 0.930 no
C52 H52 0.930 no
C51 H51 0.930 no
C80 H80 0.930 no
C6 H6A 0.970 no
C6 H6B 0.970 no
C8 H8A 0.970 no
C8 H8B 0.970 no
C17 H17A 0.960 no
C17 H17B 0.960 no
C17 H17C 0.960 no
C16 H16A 0.960 no
C16 H16B 0.960 no
C16 H16C 0.960 no
C15 H15A 0.960 no
C15 H15B 0.960 no
C15 H15C 0.960 no
C14 H14A 0.960 no
C14 H14B 0.960 no
C14 H14C 0.960 no
C3 H3A 0.970 no
C3 H3B 0.970 no
C4 H4A 0.970 no
C4 H4B 0.970 no
C74 H74 0.930 no
C43 H43 0.930 no

loop_
_geom_contact_atom_site_label_1
_geom_contact_atom_site_label_2
_geom_contact_distance
_geom_contact_publ_flag
_geom_contact_site_symmetry_2
Ni2 O37 3.387(3) no .
Ni2 O47 3.344(3) no .
Ni2 C11 3.403(5) no .
Ni1 O48 3.478(3) no .
Ni1 O38 3.488(3) no .
Ni1 O58 3.240(3) no .
Ni1 C3 3.367(5) no .
O37 C7 3.462(4) no .
O37 C31 2.787(5) no .
O37 C2 3.210(5) no .
O37 C6 3.113(5) no .
O37 C15 3.128(6) no .
O37 C4 3.276(5) no .
O48 O58 3.484(4) no .
O48 C19 2.973(5) no .
O48 C18 3.159(5) no .
O48 C45 2.785(5) no .
O47 O58 3.493(4) no .
O47 C41 2.786(4) no .
O47 C56 3.279(5) no .
O47 C15 2.902(5) no .
O47 C14 3.503(6) no .
O38 C7 3.562(4) no .
O38 C12 3.349(4) no .
O38 C19 3.149(5) no .
O38 C31 3.581(5) no .
O38 C10 3.503(5) no .
O38 C35 2.754(5) no .
O38 C8 3.248(5) no .
O20 O58 2.446(4) no .
O20 C36 3.239(4) no .
O20 C46 3.257(4) no .
O20 C56 3.083(5) no .
O20 C17 3.261(5) no .
O20 C16 3.467(5) no .
O57 C46 3.520(4) no .
O57 C55 3.570(7) no .
O57 C51 2.804(9) no .
O57 C16 2.922(6) no .
O57 C14 2.884(5) no .
O58 C46 3.557(4) no .
O58 C7 3.237(5) no .
O58 C55 2.736(9) no .
O58 C51 3.590(9) no .
N1 C4 3.239(6) no .
N9 C12 3.143(5) no .
N5 C2 3.231(5) no .
N13 C10 3.215(5) no .
C40 C43 2.784(5) no .
C78 C65 3.007(5) no .
C78 C73 3.451(5) no .
C78 C81 2.843(5) no .
C78 C67 3.079(5) no .
C65 C83 3.364(5) no .
C65 C62 2.745(5) no .
C60 C83 3.401(5) no .
C60 C63 2.843(5) no .
C60 C77 3.014(5) no .
C60 C71 3.091(5) no .
C72 C61 3.171(5) no .
C72 C67 3.413(5) no .
C72 C79 3.027(5) no .
C72 C75 2.842(5) no .
C83 C67 3.284(5) no .
C83 C66 3.099(4) no .
C83 C80 2.743(6) no .
C82 C79 2.751(6) no .
C61 C77 3.198(5) no .
C61 C64 2.732(5) no .
C61 C71 3.249(5) no .
C61 C66 3.350(5) no .
C41 C44 2.743(6) no .
C77 C74 2.724(6) no .
C7 C17 3.023(5) no .
C7 C16 3.091(6) no .
C30 C33 2.755(6) no .
C42 C45 2.750(6) no .
C56 C16 3.452(6) no .
C73 C67 3.302(5) no .
C73 C76 2.719(6) no .
C73 C66 3.132(5) no .
C31 C34 2.735(7) no .
C67 C70 2.726(6) no .
C18 C11 3.081(6) no .
C50 C53 2.747(12) no .
C35 C32 2.751(7) no .
C11 C17 3.092(6) no .
C68 C71 2.734(6) no .
C69 C66 2.842(5) no .
C55 C52 2.712(11) no .
C54 C51 2.718(9) no .
C16 C3 3.085(7) no .
C14 C3 3.095(7) no .
O58 C74 3.375(5) no 4_454
C82 C12 3.541(5) no 3_667
C12 C82 3.541(5) no 3_667
C73 C17 3.572(5) no 4_555
C17 C73 3.572(5) no 4_454
C74 O58 3.375(5) no 4_555
Ni2 H58 3.0198 no .
Ni2 H7 3.5530 no .
Ni2 H12B 3.1637 no .
Ni2 H19A 3.0413 no .
Ni2 H19B 3.0704 no .
Ni2 H18A 3.1128 no .
Ni2 H18B 3.0047 no .
Ni2 H10A 3.2333 no .
Ni2 H11A 3.5686 no .
Ni2 H8B 3.0089 no .
Ni2 H17A 2.9396 no .
Ni2 H17B 3.1558 no .
Ni1 H58 2.6856 no .
Ni1 H7 3.5393 no .
Ni1 H2A 3.2058 no .
Ni1 H6A 3.0888 no .
Ni1 H16B 3.2227 no .
Ni1 H16C 3.1617 no .
Ni1 H15A 3.0879 no .
Ni1 H15B 3.1075 no .
Ni1 H14B 3.1154 no .
Ni1 H14C 3.1831 no .
Ni1 H3A 3.4438 no .
Ni1 H4B 3.2213 no .
O37 H31 2.4888 no .
O37 H2A 2.7239 no .
O37 H6A 2.6564 no .
O37 H8B 3.4751 no .
O37 H15A 2.5654 no .
O37 H15B 3.4786 no .
O37 H4B 2.8075 no .
O48 H45 2.4874 no .
O48 H58 3.0255 no .
O48 H19A 2.4086 no .
O48 H19B 3.3059 no .
O48 H18B 2.6137 no .
O47 H41 2.5010 no .
O47 H58 3.0996 no .
O47 H15A 3.0555 no .
O47 H15B 2.3612 no .
O47 H14B 3.0518 no .
O38 H35 2.4538 no .
O38 H12B 2.8804 no .
O38 H19A 3.4142 no .
O38 H19B 2.6234 no .
O38 H10A 3.0939 no .
O38 H6A 3.4949 no .
O38 H8B 2.8057 no .
O20 H58 1.6311 no .
O20 H6A 2.8171 no .
O20 H6B 3.2542 no .
O20 H8A 3.2334 no .
O20 H8B 2.8221 no .
O20 H17A 2.8045 no .
O20 H16C 3.0899 no .
O57 H58 2.2527 no .
O57 H51 2.5147 no .
O57 H16B 2.7075 no .
O57 H16C 2.6465 no .
O57 H14B 2.5904 no .
O57 H14C 2.6562 no .
O58 H7 2.9650 no .
O58 H55 2.4118 no .
O58 H17A 3.2545 no .
O58 H16C 2.9985 no .
N1 H3A 2.6335 no .
N1 H3B 3.3205 no .
N1 H4B 3.4276 no .
N9 H7 2.8991 no .
N9 H12B 3.3518 no .
N9 H18A 3.3586 no .
N9 H11A 2.6663 no .
N9 H11B 3.3281 no .
N5 H58 3.4833 no .
N5 H7 2.8722 no .
N5 H2A 3.4093 no .
N5 H3A 2.6296 no .
N5 H3B 3.3230 no .
N13 H10A 3.4657 no .
N13 H11A 2.6836 no .
N13 H11B 3.3440 no .
N13 H17B 3.4419 no .
C36 H31 2.6342 no .
C36 H35 2.6472 no .
C36 H19B 3.5761 no .
C36 H6A 3.0100 no .
C36 H8B 3.0806 no .
C36 H15A 3.3584 no .
C40 H42 3.2449 no .
C40 H44 3.2367 no .
C40 H19A 3.4723 no .
C78 H65 2.5931 no .
C78 H82 3.2781 no .
C78 H73 3.4170 no .
C78 H67 2.7610 no .
C78 H80 3.2779 no .
C65 H83 3.3513 no .
C65 H61 3.2008 no .
C65 H63 3.2373 no .
C65 H77 3.3814 no .
C46 H41 2.6587 no .
C46 H45 2.6663 no .
C46 H58 3.2087 no .
C46 H19A 3.1257 no .
C46 H15B 3.3346 no .
C60 H83 3.3451 no .
C60 H62 3.2811 no .
C60 H77 2.6299 no .
C60 H64 3.2729 no .
C60 H71 2.7032 no .
C72 H61 2.9495 no .
C72 H67 3.3321 no .
C72 H76 3.2765 no .
C72 H79 2.6256 no .
C72 H74 3.2732 no .
C83 H65 2.7373 no .
C83 H81 3.2408 no .
C83 H67 3.0360 no .
C83 H79 3.2090 no .
C62 H77 3.5864 no .
C62 H64 3.2105 no .
C62 H71 3.5144 no .
C82 H65 3.5318 no .
C82 H80 3.2140 no .
C61 H65 3.2033 no .
C61 H63 3.2384 no .
C61 H77 2.7607 no .
C61 H71 2.5710 no .
C63 H65 3.2225 no .
C63 H61 3.2248 no .
C41 H45 3.2192 no .
C41 H43 3.2326 no .
C41 H15B 3.3000 no .
C77 H61 3.0392 no .
C77 H73 3.1857 no .
C77 H79 2.9899 no .
C77 H75 3.2362 no .
C7 H58 2.5504 no .
C7 H17A 2.7086 no .
C7 H17C 3.3104 no .
C7 H16A 3.4678 no .
C7 H16C 2.7633 no .
C30 H34 3.2278 no .
C30 H32 3.2265 no .
C64 H62 3.2108 no .
C42 H44 3.2019 no .
C56 H55 2.6047 no .
C56 H51 2.6106 no .
C56 H16B 3.3929 no .
C56 H16C 2.8436 no .
C12 H19A 3.2381 no .
C12 H19B 2.5694 no .
C12 H19C 2.5696 no .
C12 H18A 2.6207 no .
C12 H18B 3.2721 no .
C12 H18C 2.6397 no .
C12 H10A 2.6757 no .
C12 H10B 3.3428 no .
C73 H77 3.1863 no .
C73 H67 3.0777 no .
C73 H79 3.1583 no .
C73 H75 3.2297 no .
C19 H45 3.4053 no .
C19 H12A 2.5723 no .
C19 H12B 2.5063 no .
C19 H18A 3.2445 no .
C19 H18B 2.6207 no .
C19 H18C 2.5471 no .
C31 H35 3.2078 no .
C31 H33 3.2100 no .
C31 H2A 3.5035 no .
C31 H4B 3.5993 no .
C81 H83 3.2254 no .
C81 H79 3.2416 no .
C67 H83 3.0453 no .
C67 H73 2.6147 no .
C67 H69 3.2325 no .
C67 H71 3.1881 no .
C2 H31 3.5812 no .
C2 H15A 2.5578 no .
C2 H15B 3.2121 no .
C2 H15C 2.5278 no .
C2 H14A 2.5998 no .
C2 H14B 3.2530 no .
C2 H14C 2.6267 no .
C2 H4A 3.3451 no .
C2 H4B 2.6328 no .
C18 H45 3.5731 no .
C18 H12A 2.5839 no .
C18 H12B 3.2638 no .
C18 H19A 2.5949 no .
C18 H19B 3.2423 no .
C18 H19C 2.5809 no .
C18 H11A 2.7225 no .
C18 H17B 3.2152 no .
C45 H41 3.2191 no .
C45 H43 3.2337 no .
C45 H19A 3.1153 no .
C76 H74 3.1799 no .
C10 H12A 3.3343 no .
C10 H12B 2.6476 no .
C10 H18A 3.5877 no .
C10 H8A 2.6328 no .
C10 H8B 2.4906 no .
C10 H17A 3.2665 no .
C10 H17B 2.6041 no .
C10 H17C 2.6416 no .
C79 H65 3.3075 no .
C79 H83 3.2081 no .
C79 H81 3.2534 no .
C79 H67 3.5658 no .
C75 H77 3.2194 no .
C75 H73 3.2112 no .
C50 H58 3.0577 no .
C50 H54 3.2319 no .
C50 H52 3.2022 no .
C44 H42 3.2040 no .
C35 H31 3.2090 no .
C35 H33 3.2159 no .
C11 H18A 2.7450 no .
C11 H18C 3.4036 no .
C11 H17B 2.7511 no .
C11 H17C 3.4627 no .
C34 H32 3.2205 no .
C68 H73 3.5870 no .
C68 H70 3.2075 no .
C69 H67 3.2162 no .
C69 H71 3.2260 no .
C70 H68 3.2090 no .
C71 H83 3.5723 no .
C71 H61 3.0004 no .
C71 H67 3.1859 no .
C71 H69 3.2413 no .
C66 H83 2.7916 no .
C66 H61 3.1960 no .
C66 H73 2.8024 no .
C66 H68 3.2779 no .
C66 H70 3.2649 no .
C32 H34 3.2150 no .
C33 H31 3.2037 no .
C33 H35 3.2191 no .
C55 H58 3.5491 no .
C55 H53 3.2198 no .
C55 H51 3.1607 no .
C54 H52 3.1884 no .
C53 H55 3.2168 no .
C53 H51 3.1851 no .
C52 H54 3.1842 no .
C51 H55 3.1642 no .
C51 H53 3.1940 no .
C80 H82 3.2163 no .
C6 H58 3.5756 no .
C6 H8A 2.8093 no .
C6 H8B 2.4608 no .
C6 H16A 2.5967 no .
C6 H16B 3.2398 no .
C6 H16C 2.5877 no .
C6 H4A 2.6535 no .
C6 H4B 2.4673 no .
C8 H10A 2.4679 no .
C8 H10B 2.6426 no .
C8 H6A 2.4675 no .
C8 H6B 2.7887 no .
C8 H17A 2.6402 no .
C8 H17B 3.2513 no .
C8 H17C 2.5697 no .
C17 H7 2.9279 no .
C17 H18A 3.1677 no .
C17 H10A 3.2570 no .
C17 H10B 2.5420 no .
C17 H11A 2.7487 no .
C17 H8A 2.5433 no .
C17 H8B 3.2520 no .
C16 H58 3.5605 no .
C16 H7 2.9797 no .
C16 H6A 3.2279 no .
C16 H6B 2.4768 no .
C16 H3A 2.7264 no .
C16 H4A 2.4856 no .
C16 H4B 3.2298 no .
C15 H41 3.5648 no .
C15 H2A 2.4636 no .
C15 H2B 2.5707 no .
C15 H14A 2.5305 no .
C15 H14B 2.5839 no .
C15 H14C 3.2274 no .
C14 H2A 3.2453 no .
C14 H2B 2.5329 no .
C14 H51 3.4175 no .
C14 H15A 3.2250 no .
C14 H15B 2.5637 no .
C14 H15C 2.5581 no .
C14 H3A 2.7297 no .
C3 H16A 3.3864 no .
C3 H16B 2.7773 no .
C3 H14A 3.4111 no .
C3 H14C 2.7806 no .
C4 H2A 2.6296 no .
C4 H2B 3.3398 no .
C4 H6A 2.4583 no .
C4 H6B 2.6762 no .
C4 H16A 2.5588 no .
C4 H16B 2.6108 no .
C4 H16C 3.2435 no .
C74 H76 3.1790 no .
C43 H41 3.2256 no .
C43 H45 3.2292 no .
B1 H65 2.8139 no .
B1 H83 2.7654 no .
B1 H61 2.7645 no .
B1 H77 2.8131 no .
B1 H73 2.7839 no .
B1 H67 2.7515 no .
B1 H79 2.8134 no .
B1 H71 2.8297 no .
H65 H83 2.8508 no .
H65 H64 2.2935 no .
H83 H82 2.2996 no .
H83 H67 3.0434 no .
H62 H61 2.2907 no .
H62 H63 2.3248 no .
H82 H81 2.3066 no .
H61 H77 2.8273 no .
H61 H71 2.3767 no .
H63 H64 2.2998 no .
H41 H42 2.3155 no .
H41 H15B 2.6342 no .
H41 H14B 3.0046 no .
H77 H76 2.3000 no .
H77 H79 3.1974 no .
H42 H43 2.2956 no .
H73 H67 2.3349 no .
H73 H79 3.4638 no .
H73 H74 2.2949 no .
H31 H32 2.3104 no .
H31 H2A 2.6450 no .
H31 H6A 3.5643 no .
H31 H15A 3.4137 no .
H31 H4B 2.8256 no .
H81 H80 2.3223 no .
H67 H68 2.2895 no .
H45 H44 2.3048 no .
H45 H19A 2.5047 no .
H45 H18B 2.7517 no .
H76 H75 2.2950 no .
H79 H80 2.3039 no .
H75 H74 2.2912 no .
H44 H43 2.3015 no .
H35 H34 2.2950 no .
H35 H12B 2.8652 no .
H35 H19B 2.9623 no .
H34 H33 2.3120 no .
H68 H69 2.3109 no .
H69 H70 2.3187 no .
H70 H71 2.2897 no .
H32 H33 2.2930 no .
H58 H7 2.4638 no .
H58 H55 3.2127 no .
H58 H17A 2.8708 no .
H58 H16C 2.8770 no .
H7 H6A 2.8245 no .
H7 H6B 2.2602 no .
H7 H8A 2.2617 no .
H7 H8B 2.8279 no .
H7 H17A 2.4302 no .
H7 H17C 3.0701 no .
H7 H16A 3.2700 no .
H7 H16C 2.4187 no .
H12A H19A 3.4494 no .
H12A H19B 2.8587 no .
H12A H19C 2.3698 no .
H12A H18A 2.8370 no .
H12A H18B 3.4702 no .
H12A H18C 2.4111 no .
H12A H10A 3.4945 no .
H12A H11A 2.3842 no .
H12A H11B 2.2321 no .
H12B H19A 3.3987 no .
H12B H19B 2.3006 no .
H12B H19C 2.7610 no .
H12B H18A 3.5240 no .
H12B H18C 3.4734 no .
H12B H10A 2.4249 no .
H12B H10B 3.4941 no .
H12B H11A 2.8048 no .
H12B H11B 2.3784 no .
H19A H18A 3.4896 no .
H19A H18B 2.4426 no .
H19A H18C 2.8177 no .
H19B H18B 3.4936 no .
H19B H18C 3.4310 no .
H19C H18A 3.4441 no .
H19C H18B 2.9054 no .
H19C H18C 2.3486 no .
H2A H15A 2.2724 no .
H2A H15B 3.3673 no .
H2A H15C 2.6859 no .
H2A H14A 3.4215 no .
H2A H14C 3.5374 no .
H2A H3A 2.8187 no .
H2A H3B 2.4349 no .
H2A H4A 3.4520 no .
H2A H4B 2.3497 no .
H2B H15A 2.8887 no .
H2B H15B 3.4358 no .
H2B H15C 2.3522 no .
H2B H14A 2.3341 no .
H2B H14B 3.4180 no .
H2B H14C 2.8014 no .
H2B H3A 2.4381 no .
H2B H3B 2.2376 no .
H2B H4B 3.4450 no .
H18A H11A 2.1360 no .
H18A H11B 3.5105 no .
H18A H17A 3.4773 no .
H18A H17B 2.4124 no .
H18B H11A 3.5595 no .
H18B H17B 3.5815 no .
H18C H11A 3.0533 no .
H10A H11A 2.8160 no .
H10A H11B 2.3741 no .
H10A H8A 2.7894 no .
H10A H8B 2.1751 no .
H10A H17B 3.5223 no .
H10A H17C 3.4504 no .
H10B H11A 2.3745 no .
H10B H11B 2.2638 no .
H10B H8A 2.5136 no .
H10B H8B 2.8395 no .
H10B H17A 3.4438 no .
H10B H17B 2.7533 no .
H10B H17C 2.3816 no .
H11A H17A 3.5567 no .
H11A H17B 2.1499 no .
H11A H17C 3.1417 no .
H11B H17B 3.5109 no .
H55 H54 2.3454 no .
H54 H53 2.3273 no .
H53 H52 2.2705 no .
H52 H51 2.2973 no .
H51 H14B 2.9065 no .
H51 H14C 3.0351 no .
H6A H8A 2.9042 no .
H6A H8B 2.0870 no .
H6A H16A 3.3887 no .
H6A H16C 3.5140 no .
H6A H4A 2.7977 no .
H6A H4B 2.1393 no .
H6B H8A 2.8038 no .
H6B H8B 2.8608 no .
H6B H16A 2.2988 no .
H6B H16B 3.3833 no .
H6B H16C 2.6857 no .
H6B H4A 2.5719 no .
H6B H4B 2.8432 no .
H8A H17A 2.8453 no .
H8A H17B 3.4175 no .
H8A H17C 2.3156 no .
H8B H17A 3.5465 no .
H8B H17C 3.4164 no .
H16A H3A 3.0926 no .
H16A H4A 2.2600 no .
H16A H4B 3.3726 no .
H16B H14C 2.8551 no .
H16B H3A 2.1542 no .
H16B H3B 3.4665 no .
H16B H4A 2.7522 no .
H16B H4B 3.5288 no .
H16C H3A 3.5524 no .
H16C H4A 3.3757 no .
H15A H14A 3.4168 no .
H15A H14B 3.4604 no .
H15B H14A 2.7973 no .
H15B H14B 2.3914 no .
H15B H14C 3.4580 no .
H15C H14A 2.3282 no .
H15C H14B 2.8673 no .
H15C H14C 3.4286 no .
H14A H3A 3.0988 no .
H14B H3A 3.5535 no .
H14C H3A 2.1542 no .
H14C H3B 3.4794 no .
H3A H4A 2.4221 no .
H3A H4B 2.8112 no .
H3B H4A 2.2316 no .
H3B H4B 2.4198 no .
O48 H75 3.4766 no 4_454
O38 H14A 3.2218 no 2_656
O58 H74 2.5205 no 4_454
C36 H14A 3.1652 no 2_656
C40 H53 3.4331 no 3_656
C40 H3B 3.1461 no 2_656
C78 H11B 3.3189 no 3_667
C65 H64 3.2949 no 3_657
C65 H6B 3.2454 no .
C65 H6B 3.5039 no 3_657
C65 H8A 3.3969 no 3_657
C65 H4A 3.2353 no .
C72 H18A 3.3106 no 4_555
C83 H64 3.1800 no 3_657
C83 H12A 3.3648 no 3_667
C83 H12B 3.4000 no 3_667
C83 H11B 3.3666 no 3_667
C83 H16A 3.4505 no 3_657
C62 H42 2.9511 no 2_646
C62 H34 3.5163 no 1_545
C62 H68 3.3722 no 2_647
C62 H43 3.2846 no 2_646
C62 H8A 3.2157 no 3_657
C62 H17C 3.0429 no 3_657
C82 H63 3.1681 no 3_657
C82 H64 2.9699 no 3_657
C82 H35 3.4456 no 3_667
C82 H12A 3.4836 no 3_667
C82 H12B 2.8746 no 3_667
C82 H11B 3.3957 no 3_667
C82 H16A 3.4432 no 3_657
C61 H68 3.4142 no 2_647
C61 H43 3.2557 no 2_646
C61 H17C 3.3796 no 3_657
C63 H82 3.5154 no 3_657
C63 H42 3.3815 no 2_646
C63 H34 3.0369 no 1_545
C63 H10B 3.5559 no 3_657
C63 H8A 2.6723 no 3_657
C63 H17C 3.4890 no 3_657
C63 H4A 3.4556 no .
C41 H54 3.4153 no 3_656
C41 H3A 3.3881 no 2_656
C41 H3B 3.0110 no 2_656
C77 H43 3.3291 no 2_646
C77 H18B 3.5089 no 4_555
C77 H4B 3.2391 no .
C30 H80 3.2279 no .
C30 H14A 3.3049 no 2_656
C30 H14B 3.3861 no 2_656
C64 H65 3.2527 no 3_657
C64 H6B 3.3242 no .
C64 H6B 3.4737 no 3_657
C64 H8A 2.7867 no 3_657
C64 H16A 3.3164 no .
C64 H4A 3.1500 no .
C42 H62 3.2946 no 2_656
C42 H34 3.2908 no 2_646
C42 H33 3.3033 no 2_646
C42 H54 3.1622 no 3_656
C42 H53 3.4950 no 3_656
C42 H3B 2.8789 no 2_656
C12 H82 3.5730 no 3_667
C12 H67 3.2642 no 3_667
C73 H70 3.1577 no 2_657
C73 H18A 3.2201 no 4_555
C73 H17A 3.2349 no 4_555
C73 H17B 3.0223 no 4_555
C19 H2B 3.3734 no 2_656
C19 H15C 3.4744 no 2_656
C19 H14A 3.4884 no 2_656
C31 H79 3.0621 no .
C31 H80 3.5293 no .
C31 H52 3.4947 no 2_656
C31 H51 3.4463 no 2_656
C81 H63 3.1983 no 3_657
C81 H64 3.4605 no 3_657
C81 H12B 3.3021 no 3_667
C81 H10A 3.1919 no 3_667
C81 H11B 3.3409 no 3_667
C81 H8B 3.5102 no .
C67 H12A 3.0362 no 3_667
C67 H11B 3.4597 no 3_667
C67 H17B 3.2805 no 4_555
C2 H52 3.5522 no 2_656
C18 H61 3.3426 no 4_454
C18 H43 3.5425 no 3_666
C45 H75 3.5477 no 4_454
C45 H44 3.0960 no 3_666
C45 H2B 3.5833 no 2_656
C45 H53 3.0452 no 3_656
C45 H3B 3.1750 no 2_656
C76 H31 3.4766 no .
C76 H44 3.3108 no 2_646
C76 H32 3.3427 no .
C76 H43 3.4872 no 2_646
C76 H18B 3.2218 no 4_555
C76 H52 3.1719 no 2_656
C79 H11B 3.2255 no 3_667
C79 H6A 3.4842 no .
C75 H32 2.9852 no .
C75 H18B 3.1317 no 4_555
C75 H53 3.4809 no 2_656
C75 H52 3.4016 no 2_656
C44 H45 3.4633 no 3_666
C44 H76 3.0971 no 2_656
C44 H44 3.0262 no 3_666
C44 H53 2.9080 no 3_656
C44 H3B 3.0470 no 2_656
C35 H82 3.4548 no 3_667
C35 H81 3.5082 no 3_667
C35 H80 3.2590 no .
C35 H14A 3.3507 no 2_656
C35 H14B 3.3971 no 2_656
C11 H67 3.1473 no 3_667
C34 H63 3.0912 no 1_565
C34 H41 3.3135 no 2_656
C34 H42 3.0171 no 2_656
C68 H62 3.3267 no 2_657
C68 H12A 3.2299 no 3_667
C68 H17B 3.3565 no 4_555
C68 H17C 3.1914 no 4_555
C69 H62 3.3430 no 2_657
C69 H33 3.5920 no 2_647
C69 H55 3.4286 no 3_657
C69 H17B 3.5718 no 4_555
C69 H17C 3.5032 no 4_555
C70 H73 3.5017 no 2_647
C70 H74 3.4806 no 2_647
C70 H11A 3.1470 no 4_555
C71 H11A 3.2991 no 4_555
C66 H17B 3.4312 no 4_555
C32 H79 3.2232 no .
C33 H41 3.5403 no 2_656
C33 H42 3.0610 no 2_656
C33 H69 3.5097 no 2_657
C33 H54 3.3114 no 4_555
C55 H69 3.5739 no 3_657
C55 H74 3.5295 no 4_454
C54 H33 3.5407 no 4_454
C53 H75 3.1525 no 2_646
C52 H76 3.4010 no 2_646
C52 H75 3.3826 no 2_646
C52 H32 3.5703 no 2_646
C52 H2A 3.5958 no 2_646
C51 H15A 3.5987 no 2_646
C80 H81 3.5060 no 3_667
C80 H10A 3.5554 no 3_667
C80 H11B 3.2483 no 3_667
C80 H6A 3.5837 no .
C80 H8B 3.1292 no .
C17 H73 3.0921 no 4_454
C17 H71 3.4567 no 3_657
C17 H74 3.5477 no 4_454
C16 H83 3.4172 no 3_657
C15 H14C 3.3925 no 2_656
C14 H15A 3.5006 no 2_646
C3 H77 3.5717 no .
C4 H77 3.0626 no .
C74 H70 3.2199 no 2_657
C74 H32 3.1802 no .
C74 H58 3.5719 no 4_555
C74 H18A 3.5015 no 4_555
C74 H18B 3.3471 no 4_555
C74 H55 3.3523 no 4_555
C74 H17A 3.2179 no 4_555
C74 H17B 3.4955 no 4_555
C43 H62 3.5239 no 2_656
C43 H77 3.4345 no 2_656
C43 H76 3.4174 no 2_656
C43 H54 3.5835 no 3_656
C43 H53 3.1738 no 3_656
C43 H3B 2.8885 no 2_656
H65 C64 3.2527 no 3_657
H65 H65 3.2586 no 3_657
H65 H64 2.4449 no 3_657
H65 H6A 3.5709 no .
H65 H6B 2.8905 no .
H65 H6B 3.2818 no 3_657
H65 H4A 3.5519 no .
H83 C16 3.4172 no 3_657
H83 H64 3.3761 no 3_657
H83 H12A 3.3431 no 3_667
H83 H16A 2.9243 no 3_657
H83 H16C 3.0259 no 3_657
H62 C42 3.2946 no 2_646
H62 C68 3.3267 no 2_647
H62 C69 3.3430 no 2_647
H62 C43 3.5239 no 2_646
H62 H42 2.5508 no 2_646
H62 H34 3.2627 no 1_545
H62 H68 2.8015 no 2_647
H62 H69 2.8484 no 2_647
H62 H33 3.1509 no 1_545
H62 H43 3.0282 no 2_646
H62 H10B 3.5303 no 3_657
H62 H17C 3.0482 no 3_657
H82 C63 3.5154 no 3_657
H82 C12 3.5730 no 3_667
H82 C35 3.4548 no 3_667
H82 H63 2.8811 no 3_657
H82 H64 3.0415 no 3_657
H82 H35 2.7823 no 3_667
H82 H34 3.0984 no 3_667
H82 H12A 3.5511 no 3_667
H82 H12B 2.7744 no 3_667
H82 H16A 2.9198 no 3_657
H61 C18 3.3426 no 4_555
H61 H68 2.8666 no 2_647
H61 H43 2.9555 no 2_646
H61 H18A 2.9828 no 4_555
H61 H18C 2.9106 no 4_555
H61 H17C 3.5866 no 3_657
H63 C82 3.1681 no 3_657
H63 C81 3.1983 no 3_657
H63 C34 3.0912 no 1_545
H63 H82 2.8811 no 3_657
H63 H42 3.3349 no 2_646
H63 H81 2.9489 no 3_657
H63 H34 2.3269 no 1_545
H63 H10B 3.2074 no 3_657
H63 H8A 2.8272 no 3_657
H41 C34 3.3135 no 2_646
H41 C33 3.5403 no 2_646
H41 H34 3.1781 no 2_646
H41 H3A 3.5287 no 2_656
H41 H3B 3.5345 no 2_656
H77 C3 3.5717 no .
H77 C4 3.0626 no .
H77 C43 3.4345 no 2_646
H77 H43 2.9770 no 2_646
H77 H3B 3.1132 no .
H77 H4A 2.7424 no .
H77 H4B 2.6128 no .
H64 C65 3.2949 no 3_657
H64 C83 3.1800 no 3_657
H64 C82 2.9699 no 3_657
H64 C81 3.4605 no 3_657
H64 H65 2.4449 no 3_657
H64 H83 3.3761 no 3_657
H64 H82 3.0415 no 3_657
H64 H64 3.4435 no 3_657
H64 H6B 3.0297 no .
H64 H6B 3.2505 no 3_657
H64 H8A 3.0156 no 3_657
H64 H16A 2.9558 no .
H64 H4A 3.4093 no .
H42 C62 2.9511 no 2_656
H42 C63 3.3815 no 2_656
H42 C34 3.0171 no 2_646
H42 C33 3.0610 no 2_646
H42 H62 2.5508 no 2_656
H42 H63 3.3349 no 2_656
H42 H34 2.5099 no 2_646
H42 H33 2.6231 no 2_646
H42 H54 3.2212 no 3_656
H42 H3B 3.3420 no 2_656
H73 C70 3.5017 no 2_657
H73 C17 3.0921 no 4_555
H73 H70 2.6061 no 2_657
H73 H18A 3.4939 no 4_555
H73 H17A 2.7942 no 4_555
H73 H17B 2.6226 no 4_555
H73 H17C 3.4255 no 4_555
H31 C76 3.4766 no .
H31 H76 3.4469 no .
H31 H79 3.0737 no .
H31 H52 2.9494 no 2_656
H31 H51 3.3265 no 2_656
H81 C35 3.5082 no 3_667
H81 C80 3.5060 no 3_667
H81 H63 2.9489 no 3_657
H81 H81 3.1360 no 3_667
H81 H35 3.2113 no 3_667
H81 H34 3.4379 no 3_667
H81 H80 2.8580 no 3_667
H81 H12B 3.4825 no 3_667
H81 H10A 3.2369 no .
H81 H10A 3.0526 no 3_667
H81 H10B 3.5255 no .
H81 H8B 3.5421 no .
H67 C12 3.2642 no 3_667
H67 C11 3.1473 no 3_667
H67 H70 3.5181 no 2_657
H67 H12A 2.5564 no 3_667
H67 H11A 3.2013 no 3_667
H67 H11B 2.5595 no 3_667
H45 C44 3.4633 no 3_666
H45 H75 3.3047 no 4_454
H45 H44 2.5643 no 3_666
H45 H53 3.4032 no 3_656
H76 C44 3.0971 no 2_646
H76 C52 3.4010 no 2_656
H76 C43 3.4174 no 2_646
H76 H31 3.4469 no .
H76 H44 2.6982 no 2_646
H76 H43 3.2704 no 2_646
H76 H2A 3.3252 no .
H76 H18B 3.5951 no 4_555
H76 H53 3.2759 no 2_656
H76 H52 2.6182 no 2_656
H76 H3B 3.2081 no .
H76 H4B 3.5427 no .
H79 C31 3.0621 no .
H79 C32 3.2232 no .
H79 H31 3.0737 no .
H79 H32 3.3463 no .
H79 H6A 3.3805 no .
H79 H4B 3.5154 no .
H75 O48 3.4766 no 4_555
H75 C45 3.5477 no 4_555
H75 C53 3.1525 no 2_656
H75 C52 3.3826 no 2_656
H75 H45 3.3047 no 4_555
H75 H32 3.1512 no .
H75 H18B 3.4394 no 4_555
H75 H55 3.3687 no 4_555
H75 H53 2.7135 no 2_656
H75 H52 3.0893 no 2_656
H44 C45 3.0960 no 3_666
H44 C76 3.3108 no 2_656
H44 C44 3.0262 no 3_666
H44 H45 2.5643 no 3_666
H44 H76 2.6982 no 2_656
H44 H44 2.4211 no 3_666
H44 H18B 3.4868 no 3_666
H44 H53 3.2011 no 3_656
H44 H3B 3.5836 no 2_656
H35 C82 3.4456 no 3_667
H35 H82 2.7823 no 3_667
H35 H81 3.2113 no 3_667
H35 H80 3.5346 no .
H35 H14A 3.2086 no 2_656
H35 H14B 3.5970 no 2_656
H34 C62 3.5163 no 1_565
H34 C63 3.0369 no 1_565
H34 C42 3.2908 no 2_656
H34 H62 3.2627 no 1_565
H34 H82 3.0984 no 3_667
H34 H63 2.3269 no 1_565
H34 H41 3.1781 no 2_656
H34 H42 2.5099 no 2_656
H34 H81 3.4379 no 3_667
H68 C62 3.3722 no 2_657
H68 C61 3.4142 no 2_657
H68 H62 2.8015 no 2_657
H68 H61 2.8666 no 2_657
H68 H71 3.5604 no 2_657
H68 H12A 2.9495 no 3_667
H68 H18C 2.8149 no 3_667
H68 H17C 3.2000 no 4_555
H69 C33 3.5097 no 2_647
H69 C55 3.5739 no 3_657
H69 H62 2.8484 no 2_657
H69 H33 2.6780 no 2_647
H69 H55 3.0447 no 3_657
H69 H54 3.5778 no 3_657
H70 C73 3.1577 no 2_647
H70 C74 3.2199 no 2_647
H70 H73 2.6061 no 2_647
H70 H67 3.5181 no 2_647
H70 H74 2.7396 no 2_647
H70 H11A 3.2226 no 4_555
H70 H11B 3.3864 no 4_555
H70 H55 3.4566 no 3_657
H70 H17A 3.2708 no 3_657
H71 C17 3.4567 no 3_657
H71 H68 3.5604 no 2_647
H71 H7 3.4301 no 3_657
H71 H11A 3.4703 no 4_555
H71 H17A 3.0399 no 3_657
H71 H17C 2.9887 no 3_657
H32 C76 3.3427 no .
H32 C75 2.9852 no .
H32 C52 3.5703 no 2_656
H32 C74 3.1802 no .
H32 H79 3.3463 no .
H32 H75 3.1512 no .
H32 H74 3.4326 no .
H32 H55 3.3598 no 4_555
H32 H54 3.3287 no 4_555
H32 H52 3.2397 no 2_656
H33 C42 3.3033 no 2_656
H33 C69 3.5920 no 2_657
H33 C54 3.5407 no 4_555
H33 H62 3.1509 no 1_565
H33 H42 2.6231 no 2_656
H33 H69 2.6780 no 2_657
H33 H55 3.5585 no 4_555
H33 H54 2.7532 no 4_555
H80 C30 3.2279 no .
H80 C31 3.5293 no .
H80 C35 3.2590 no .
H80 H81 2.8580 no 3_667
H80 H35 3.5346 no .
H80 H10A 3.1781 no .
H80 H6A 3.5519 no .
H80 H8B 2.8731 no .
H74 O58 2.5205 no 4_555
H74 C70 3.4806 no 2_657
H74 C55 3.5295 no 4_555
H74 C17 3.5477 no 4_555
H74 H70 2.7396 no 2_657
H74 H32 3.4326 no .
H74 H58 2.7804 no 4_555
H74 H55 2.6830 no 4_555
H74 H17A 2.7812 no 4_555
H74 H17B 3.4735 no 4_555
H43 C62 3.2846 no 2_656
H43 C61 3.2557 no 2_656
H43 C77 3.3291 no 2_656
H43 C18 3.5425 no 3_666
H43 C76 3.4872 no 2_656
H43 H62 3.0282 no 2_656
H43 H61 2.9555 no 2_656
H43 H77 2.9770 no 2_656
H43 H76 3.2704 no 2_656
H43 H18B 3.3105 no 3_666
H43 H18C 2.9464 no 3_666
H43 H3B 3.3375 no 2_656
H58 C74 3.5719 no 4_454
H58 H74 2.7804 no 4_454
H7 H71 3.4301 no 3_657
H12A C83 3.3648 no 3_667
H12A C82 3.4836 no 3_667
H12A C67 3.0362 no 3_667
H12A C68 3.2299 no 3_667
H12A H83 3.3431 no 3_667
H12A H82 3.5511 no 3_667
H12A H67 2.5564 no 3_667
H12A H68 2.9495 no 3_667
H12B C83 3.4000 no 3_667
H12B C82 2.8746 no 3_667
H12B C81 3.3021 no 3_667
H12B H82 2.7744 no 3_667
H12B H81 3.4825 no 3_667
H19A H2B 2.8416 no 2_656
H19A H15C 3.5946 no 2_656
H19A H14A 3.3698 no 2_656
H19B H2B 3.1821 no 2_656
H19B H15C 2.8771 no 2_656
H19B H14A 2.7544 no 2_656
H19C H15C 3.4358 no 2_656
H2A C52 3.5958 no 2_656
H2A H76 3.3252 no .
H2A H52 2.8293 no 2_656
H2B C19 3.3734 no 2_646
H2B C45 3.5833 no 2_646
H2B H19A 2.8416 no 2_646
H2B H19B 3.1821 no 2_646
H2B H52 3.3698 no 2_656
H18A C72 3.3106 no 4_454
H18A C73 3.2201 no 4_454
H18A C74 3.5015 no 4_454
H18A H61 2.9828 no 4_454
H18A H73 3.4939 no 4_454
H18B C77 3.5089 no 4_454
H18B C76 3.2218 no 4_454
H18B C75 3.1317 no 4_454
H18B C74 3.3471 no 4_454
H18B H76 3.5951 no 4_454
H18B H75 3.4394 no 4_454
H18B H44 3.4868 no 3_666
H18B H43 3.3105 no 3_666
H18C H61 2.9106 no 4_454
H18C H68 2.8149 no 3_667
H18C H43 2.9464 no 3_666
H10A C81 3.1919 no 3_667
H10A C80 3.5554 no 3_667
H10A H81 3.2369 no .
H10A H81 3.0526 no 3_667
H10A H80 3.1781 no .
H10B C63 3.5559 no 3_657
H10B H62 3.5303 no 3_657
H10B H63 3.2074 no 3_657
H10B H81 3.5255 no .
H11A C70 3.1470 no 4_454
H11A C71 3.2991 no 4_454
H11A H67 3.2013 no 3_667
H11A H70 3.2226 no 4_454
H11A H71 3.4703 no 4_454
H11B C78 3.3189 no 3_667
H11B C83 3.3666 no 3_667
H11B C82 3.3957 no 3_667
H11B C81 3.3409 no 3_667
H11B C67 3.4597 no 3_667
H11B C79 3.2255 no 3_667
H11B C80 3.2483 no 3_667
H11B H67 2.5595 no 3_667
H11B H70 3.3864 no 4_454
H55 C69 3.4286 no 3_657
H55 C74 3.3523 no 4_454
H55 H75 3.3687 no 4_454
H55 H69 3.0447 no 3_657
H55 H70 3.4566 no 3_657
H55 H32 3.3598 no 4_454
H55 H33 3.5585 no 4_454
H55 H74 2.6830 no 4_454
H54 C41 3.4153 no 3_656
H54 C42 3.1622 no 3_656
H54 C33 3.3114 no 4_454
H54 C43 3.5835 no 3_656
H54 H42 3.2212 no 3_656
H54 H69 3.5778 no 3_657
H54 H32 3.3287 no 4_454
H54 H33 2.7532 no 4_454
H53 C40 3.4331 no 3_656
H53 C42 3.4950 no 3_656
H53 C45 3.0452 no 3_656
H53 C75 3.4809 no 2_646
H53 C44 2.9080 no 3_656
H53 C43 3.1738 no 3_656
H53 H45 3.4032 no 3_656
H53 H76 3.2759 no 2_646
H53 H75 2.7135 no 2_646
H53 H44 3.2011 no 3_656
H52 C31 3.4947 no 2_646
H52 C2 3.5522 no 2_646
H52 C76 3.1719 no 2_646
H52 C75 3.4016 no 2_646
H52 H31 2.9494 no 2_646
H52 H76 2.6182 no 2_646
H52 H75 3.0893 no 2_646
H52 H32 3.2397 no 2_646
H52 H2A 2.8293 no 2_646
H52 H2B 3.3698 no 2_646
H51 C31 3.4463 no 2_646
H51 H31 3.3265 no 2_646
H51 H15A 2.9027 no 2_646
H51 H15C 3.4767 no 2_646
H6A C79 3.4842 no .
H6A C80 3.5837 no .
H6A H65 3.5709 no .
H6A H79 3.3805 no .
H6A H80 3.5519 no .
H6B C65 3.2454 no .
H6B C65 3.5039 no 3_657
H6B C64 3.3242 no .
H6B C64 3.4737 no 3_657
H6B H65 2.8905 no .
H6B H65 3.2818 no 3_657
H6B H64 3.0297 no .
H6B H64 3.2505 no 3_657
H8A C65 3.3969 no 3_657
H8A C62 3.2157 no 3_657
H8A C63 2.6723 no 3_657
H8A C64 2.7867 no 3_657
H8A H63 2.8272 no 3_657
H8A H64 3.0156 no 3_657
H8B C81 3.5102 no .
H8B C80 3.1292 no .
H8B H81 3.5421 no .
H8B H80 2.8731 no .
H17A C73 3.2349 no 4_454
H17A C74 3.2179 no 4_454
H17A H73 2.7942 no 4_454
H17A H70 3.2708 no 3_657
H17A H71 3.0399 no 3_657
H17A H74 2.7812 no 4_454
H17B C73 3.0223 no 4_454
H17B C67 3.2805 no 4_454
H17B C68 3.3565 no 4_454
H17B C69 3.5718 no 4_454
H17B C66 3.4312 no 4_454
H17B C74 3.4955 no 4_454
H17B H73 2.6226 no 4_454
H17B H74 3.4735 no 4_454
H17C C62 3.0429 no 3_657
H17C C61 3.3796 no 3_657
H17C C63 3.4890 no 3_657
H17C C68 3.1914 no 4_454
H17C C69 3.5032 no 4_454
H17C H62 3.0482 no 3_657
H17C H61 3.5866 no 3_657
H17C H73 3.4255 no 4_454
H17C H68 3.2000 no 4_454
H17C H71 2.9887 no 3_657
H16A C83 3.4505 no 3_657
H16A C82 3.4432 no 3_657
H16A C64 3.3164 no .
H16A H83 2.9243 no 3_657
H16A H82 2.9198 no 3_657
H16A H64 2.9558 no .
H16B H15B 3.5467 no 2_646
H16B H15C 3.5409 no 2_646
H16C H83 3.0259 no 3_657
H15A C51 3.5987 no 2_656
H15A C14 3.5006 no 2_656
H15A H51 2.9027 no 2_656
H15A H14C 2.7475 no 2_656
H15B H16B 3.5467 no 2_656
H15B H14C 3.2502 no 2_656
H15B H3A 3.2787 no 2_656
H15C C19 3.4744 no 2_646
H15C H19A 3.5946 no 2_646
H15C H19B 2.8771 no 2_646
H15C H19C 3.4358 no 2_646
H15C H51 3.4767 no 2_656
H15C H16B 3.5409 no 2_656
H14A O38 3.2218 no 2_646
H14A C36 3.1652 no 2_646
H14A C30 3.3049 no 2_646
H14A C19 3.4884 no 2_646
H14A C35 3.3507 no 2_646
H14A H35 3.2086 no 2_646
H14A H19A 3.3698 no 2_646
H14A H19B 2.7544 no 2_646
H14B C30 3.3861 no 2_646
H14B C35 3.3971 no 2_646
H14B H35 3.5970 no 2_646
H14C C15 3.3925 no 2_646
H14C H15A 2.7475 no 2_646
H14C H15B 3.2502 no 2_646
H3A C41 3.3881 no 2_646
H3A H41 3.5287 no 2_646
H3A H15B 3.2787 no 2_646
H3B C40 3.1461 no 2_646
H3B C41 3.0110 no 2_646
H3B C42 2.8789 no 2_646
H3B C45 3.1750 no 2_646
H3B C44 3.0470 no 2_646
H3B C43 2.8885 no 2_646
H3B H41 3.5345 no 2_646
H3B H77 3.1132 no .
H3B H42 3.3420 no 2_646
H3B H76 3.2081 no .
H3B H44 3.5836 no 2_646
H3B H43 3.3375 no 2_646
H4A C65 3.2353 no .
H4A C63 3.4556 no .
H4A C64 3.1500 no .
H4A H65 3.5519 no .
H4A H77 2.7424 no .
H4A H64 3.4093 no .
H4B C77 3.2391 no .
H4B H77 2.6128 no .
H4B H76 3.5427 no .
H4B H79 3.5154 no .

loop_
_geom_hbond_atom_site_label_D
_geom_hbond_atom_site_label_H
_geom_hbond_atom_site_label_A
_geom_hbond_distance_DA
_geom_hbond_distance_DH
_geom_hbond_distance_HA
_geom_hbond_angle_DHA
_geom_hbond_publ_flag
O58 H58 O20 2.446(4) 0.820 1.631 172.0 no

loop_
_geom_torsion_atom_site_label_1
_geom_torsion_atom_site_label_2
_geom_torsion_atom_site_label_3
_geom_torsion_atom_site_label_4
_geom_torsion
_geom_torsion_publ_flag
O48 Ni2 O38 C36 -75.6(3) no
O38 Ni2 O48 C46 51.2(2) no
O48 Ni2 O20 Ni1 55.92(11) no
O48 Ni2 O20 C7 -172.16(12) no
O20 Ni2 O48 C46 -44.7(2) no
O48 Ni2 N9 C10 -130.23(19) no
O48 Ni2 N9 C8 113.0(2) no
O48 Ni2 N9 C17 -3.7(3) no
N9 Ni2 O48 C46 -120.7(3) no
O48 Ni2 N13 C12 -170.51(14) no
O48 Ni2 N13 C19 -52.51(14) no
O48 Ni2 N13 C18 65.72(15) no
N13 Ni2 O48 C46 143.1(2) no
O38 Ni2 O20 Ni1 -50.61(12) no
O38 Ni2 O20 C7 81.31(13) no
O20 Ni2 O38 C36 18.0(3) no
O38 Ni2 N9 C10 57.61(15) no
O38 Ni2 N9 C8 -59.16(14) no
O38 Ni2 N9 C17 -175.85(14) no
N9 Ni2 O38 C36 100.8(3) no
O38 Ni2 N13 C12 -64.34(15) no
O38 Ni2 N13 C19 53.67(14) no
O38 Ni2 N13 C18 171.90(15) no
N13 Ni2 O38 C36 -163.4(3) no
O20 Ni2 N9 C10 151.48(15) no
O20 Ni2 N9 C8 34.70(12) no
O20 Ni2 N9 C17 -81.98(14) no
N9 Ni2 O20 Ni1 -149.64(11) no
N9 Ni2 O20 C7 -17.72(12) no
N9 Ni2 N13 C12 35.58(15) no
N9 Ni2 N13 C19 153.58(14) no
N9 Ni2 N13 C18 -88.19(15) no
N13 Ni2 N9 C10 -35.99(15) no
N13 Ni2 N9 C8 -152.77(13) no
N13 Ni2 N9 C17 90.55(15) no
O37 Ni1 O47 C46 -87.3(3) no
O47 Ni1 O37 C36 64.0(3) no
O37 Ni1 O20 Ni2 52.29(11) no
O37 Ni1 O20 C7 -79.89(13) no
O20 Ni1 O37 C36 -29.1(3) no
O37 Ni1 N1 C2 59.83(16) no
O37 Ni1 N1 C15 -57.20(15) no
O37 Ni1 N1 C14 -175.34(17) no
N1 Ni1 O37 C36 152.2(3) no
O37 Ni1 N5 C6 59.25(14) no
O37 Ni1 N5 C16 178.16(17) no
O37 Ni1 N5 C4 -57.22(17) no
N5 Ni1 O37 C36 -110.7(3) no
O47 Ni1 O20 Ni2 -42.53(11) no
O47 Ni1 O20 C7 -174.72(13) no
O20 Ni1 O47 C46 2.8(3) no
O47 Ni1 O57 C56 -76.50(19) no
O57 Ni1 O47 C46 93.2(3) no
O47 Ni1 N1 C2 154.72(17) no
O47 Ni1 N1 C15 37.69(15) no
O47 Ni1 N1 C14 -80.45(17) no
N1 Ni1 O47 C46 -175.2(3) no
O20 Ni1 O57 C56 16.5(2) no
O57 Ni1 O20 Ni2 -125.33(11) no
O57 Ni1 O20 C7 102.49(13) no
O20 Ni1 N5 C6 -30.42(13) no
O20 Ni1 N5 C16 88.50(16) no
O20 Ni1 N5 C4 -146.88(17) no
N5 Ni1 O20 Ni2 143.56(12) no
N5 Ni1 O20 C7 11.37(13) no
O57 Ni1 N1 C2 -122.56(17) no
O57 Ni1 N1 C15 120.41(15) no
O57 Ni1 N1 C14 2.27(17) no
N1 Ni1 O57 C56 -164.7(2) no
O57 Ni1 N5 C6 -121.06(14) no
O57 Ni1 N5 C16 -2.14(17) no
O57 Ni1 N5 C4 122.47(16) no
N5 Ni1 O57 C56 98.1(2) no
N1 Ni1 N5 C6 147.35(14) no
N1 Ni1 N5 C16 -93.73(17) no
N1 Ni1 N5 C4 30.89(18) no
N5 Ni1 N1 C2 -31.15(18) no
N5 Ni1 N1 C15 -148.18(15) no
N5 Ni1 N1 C14 93.68(17) no
Ni1 O37 C36 O38 -2.6(5) no
Ni1 O37 C36 C30 176.52(16) no
Ni2 O48 C46 O47 10.1(5) no
Ni2 O48 C46 C40 -167.83(15) no
Ni1 O47 C46 O48 17.1(5) no
Ni1 O47 C46 C40 -164.99(16) no
Ni2 O38 C36 O37 10.3(5) no
Ni2 O38 C36 C30 -168.90(16) no
Ni2 O20 C7 C6 -121.89(18) no
Ni2 O20 C7 C8 -4.2(3) no
Ni1 O20 C7 C6 10.5(3) no
Ni1 O20 C7 C8 128.16(17) no
Ni1 O57 C56 O58 -11.2(5) no
Ni1 O57 C56 C50 170.08(17) no
Ni1 N1 C2 C3 54.1(4) no
C15 N1 C2 C3 173.1(3) no
C14 N1 C2 C3 -71.7(4) no
Ni2 N9 C10 C11 54.1(3) no
Ni2 N9 C8 C7 -47.6(3) no
C10 N9 C8 C7 -170.6(3) no
C8 N9 C10 C11 168.4(3) no
C17 N9 C10 C11 -72.4(4) no
C17 N9 C8 C7 69.7(4) no
Ni1 N5 C6 C7 45.5(3) no
Ni1 N5 C4 C3 -53.6(4) no
C16 N5 C6 C7 -77.3(4) no
C6 N5 C4 C3 -167.4(3) no
C4 N5 C6 C7 165.4(3) no
C16 N5 C4 C3 74.6(4) no
Ni2 N13 C12 C11 -56.3(3) no
C19 N13 C12 C11 -175.7(3) no
C18 N13 C12 C11 67.0(4) no
O37 C36 C30 C31 -11.3(4) no
O37 C36 C30 C35 170.7(3) no
O38 C36 C30 C31 167.9(3) no
O38 C36 C30 C35 -10.0(4) no
C46 C40 C41 C42 -176.1(3) no
C41 C40 C46 O48 -173.5(3) no
C41 C40 C46 O47 8.5(4) no
C46 C40 C45 C44 176.1(3) no
C45 C40 C46 O48 8.1(4) no
C45 C40 C46 O47 -170.0(3) no
C41 C40 C45 C44 -2.4(5) no
C45 C40 C41 C42 2.4(5) no
C83 C78 C79 C80 -0.2(5) no
C79 C78 C83 C82 0.4(5) no
C83 C78 B1 C60 76.9(4) no
C83 C78 B1 C72 -164.6(3) no
C83 C78 B1 C66 -44.4(4) no
B1 C78 C83 C82 -177.0(3) no
C79 C78 B1 C60 -100.4(3) no
C79 C78 B1 C72 18.1(4) no
C79 C78 B1 C66 138.3(3) no
B1 C78 C79 C80 177.1(3) no
C60 C65 C64 C63 1.2(5) no
C64 C65 C60 C61 -0.6(5) no
C64 C65 C60 B1 177.5(3) no
C65 C60 C61 C62 -0.3(5) no
C65 C60 B1 C78 -4.9(4) no
C65 C60 B1 C72 -124.2(3) no
C65 C60 B1 C66 114.7(3) no
C61 C60 B1 C78 173.0(3) no
C61 C60 B1 C72 53.7(4) no
C61 C60 B1 C66 -67.4(4) no
B1 C60 C61 C62 -178.4(3) no
C77 C72 C73 C74 -1.0(5) no
C73 C72 C77 C76 1.3(5) no
C77 C72 B1 C78 -96.3(3) no
C77 C72 B1 C60 23.2(4) no
C77 C72 B1 C66 144.7(3) no
B1 C72 C77 C76 178.3(3) no
C73 C72 B1 C78 80.5(4) no
C73 C72 B1 C60 -160.1(3) no
C73 C72 B1 C66 -38.5(4) no
B1 C72 C73 C74 -178.1(3) no
C78 C83 C82 C81 -0.6(5) no
C61 C62 C63 C64 0.2(6) no
C63 C62 C61 C60 0.4(6) no
C83 C82 C81 C80 0.5(5) no
C62 C63 C64 C65 -1.0(6) no
C40 C41 C42 C43 -0.4(5) no
C72 C77 C76 C75 0.0(6) no
O20 C7 C6 N5 -39.1(4) no
O20 C7 C8 N9 35.8(4) no
C6 C7 C8 N9 156.4(3) no
C8 C7 C6 N5 -158.6(3) no
C36 C30 C31 C32 -178.0(3) no
C36 C30 C35 C34 179.4(3) no
C31 C30 C35 C34 1.5(6) no
C35 C30 C31 C32 -0.0(6) no
C41 C42 C43 C44 -1.7(6) no
O57 C56 C50 C55 -176.6(5) no
O57 C56 C50 C51 -1.8(9) no
O58 C56 C50 C55 4.6(9) no
O58 C56 C50 C51 179.4(5) no
N13 C12 C11 C10 72.1(4) no
C72 C73 C74 C75 -0.6(6) no
C30 C31 C32 C33 0.4(8) no
C82 C81 C80 C79 -0.3(6) no
C68 C67 C66 C71 1.5(5) no
C68 C67 C66 B1 -178.1(3) no
C66 C67 C68 C69 -1.2(6) no
N1 C2 C3 C4 -77.3(5) no
C40 C45 C44 C43 0.4(6) no
C77 C76 C75 C74 -1.6(6) no
N9 C10 C11 C12 -68.7(4) no
C78 C79 C80 C81 0.2(6) no
C76 C75 C74 C73 1.9(6) no
C56 C50 C55 C54 176.2(6) no
C56 C50 C51 C52 176.3(6) no
C55 C50 C51 C52 -8.8(12) no
C51 C50 C55 C54 1.3(12) no
C45 C44 C43 C42 1.7(6) no
C30 C35 C34 C33 -3.2(7) no
C35 C34 C33 C32 3.6(8) no
C67 C68 C69 C70 0.6(7) no
C68 C69 C70 C71 -0.5(7) no
C69 C70 C71 C66 0.9(7) no
C70 C71 C66 C67 -1.3(6) no
C70 C71 C66 B1 178.2(4) no
C67 C66 B1 C78 -43.4(4) no
C67 C66 B1 C60 -163.8(3) no
C67 C66 B1 C72 76.3(3) no
C71 C66 B1 C78 137.1(3) no
C71 C66 B1 C60 16.6(4) no
C71 C66 B1 C72 -103.2(4) no
C31 C32 C33 C34 -2.1(9) no
C50 C55 C54 C53 9.5(12) no
C55 C54 C53 C52 -13.0(12) no
C54 C53 C52 C51 5.9(13) no
C53 C52 C51 C50 5.3(13) no
C2 C3 C4 N5 76.3(5) no
